data_7004034
loop_
_publ_author_name
'Botar, Bogdan'
'K\"ogerler, Paul'

_publ_section_title
;
 Acetate-driven polyoxometalate demetalation: An open-shell diiron
 polytungstate comprising two rotational Keggin isomers
;
_journal_issue 24
_journal_name_full 'Dalton Transactions'
_journal_page_first 3150
_journal_page_last 3152
_journal_paper_doi 10.1039/b802147c
_journal_year 2008
_chemical_formula_moiety 'Fe2 O73 OH Si2 W20, 5(C2 H8 N), K8, 17(H2O)'
_chemical_formula_sum 'C10 H75 Fe2 K8 N5 O91 Si2 W20'
_chemical_formula_weight 5879.43
_chemical_name_systematic
;
?
;
_space_group_IT_number 2
_symmetry_cell_setting triclinic
_symmetry_space_group_name_Hall '-P 1'
_symmetry_space_group_name_H-M 'P -1'
_atom_sites_solution_hydrogens geom
_atom_sites_solution_primary direct
_atom_sites_solution_secondary difmap
_audit_creation_method SHELXL-97
_cell_angle_alpha 64.248(4)
_cell_angle_beta 88.096(7)
_cell_angle_gamma 80.864(5)
_cell_formula_units_Z 2
_cell_length_a 12.428(3)
_cell_length_b 19.803(5)
_cell_length_c 22.591(8)
_cell_measurement_reflns_used 1015
_cell_measurement_temperature 173(2)
_cell_measurement_theta_max 28.12
_cell_measurement_theta_min 2.62
_cell_volume 4940(2)
_computing_cell_refinement 'Bruker SMART'
_computing_data_collection 'Bruker SMART'
_computing_data_reduction 'Bruker SAINT'
_computing_molecular_graphics 'Bruker SHELXTL'
_computing_publication_material 'Bruker SHELXTL'
_computing_structure_refinement 'SHELXL-97 (Sheldrick, 1997)'
_computing_structure_solution 'SHELXS-97 (Sheldrick, 1990)'
_diffrn_ambient_temperature 173(2)
_diffrn_measured_fraction_theta_full 0.996
_diffrn_measured_fraction_theta_max 0.983
_diffrn_measurement_device_type 'CCD area detector'
_diffrn_measurement_method 'phi and omega scans'
_diffrn_radiation_monochromator graphite
_diffrn_radiation_source 'fine-focus sealed tube'
_diffrn_radiation_type MoK\a
_diffrn_radiation_wavelength 0.71073
_diffrn_reflns_av_R_equivalents 0.0553
_diffrn_reflns_av_sigmaI/netI 0.0793
_diffrn_reflns_limit_h_max 16
_diffrn_reflns_limit_h_min -16
_diffrn_reflns_limit_k_max 26
_diffrn_reflns_limit_k_min -26
_diffrn_reflns_limit_l_max 30
_diffrn_reflns_limit_l_min -30
_diffrn_reflns_number 50845
_diffrn_reflns_theta_full 25.00
_diffrn_reflns_theta_max 28.35
_diffrn_reflns_theta_min 1.83
_exptl_absorpt_coefficient_mu 23.934
_exptl_absorpt_correction_T_max 0.1143
_exptl_absorpt_correction_T_min 0.0375
_exptl_absorpt_correction_type numerical
_exptl_absorpt_process_details 'Bruker SADABS'
_exptl_crystal_colour yellow-green
_exptl_crystal_density_diffrn 3.952
_exptl_crystal_density_meas ?
_exptl_crystal_density_method 'not measured'
_exptl_crystal_description prismatic
_exptl_crystal_F_000 5220
_exptl_crystal_size_max 0.40
_exptl_crystal_size_mid 0.22
_exptl_crystal_size_min 0.16
_refine_diff_density_max 5.383
_refine_diff_density_min -3.936
_refine_diff_density_rms 0.506
_refine_ls_extinction_method none
_refine_ls_goodness_of_fit_ref 1.018
_refine_ls_hydrogen_treatment constr
_refine_ls_matrix_type full
_refine_ls_number_parameters 1279
_refine_ls_number_reflns 24267
_refine_ls_number_restraints 72
_refine_ls_restrained_S_all 1.018
_refine_ls_R_factor_all 0.0617
_refine_ls_R_factor_gt 0.0505
_refine_ls_shift/su_max 0.012
_refine_ls_shift/su_mean 0.000
_refine_ls_structure_factor_coef Fsqd
_refine_ls_weighting_details 'calc w=1/[\s^2^(Fo^2^)+(0.0574P)^2^+70.4767P] where P=(Fo^2^+2Fc^2^)/3'
_refine_ls_weighting_scheme calc
_refine_ls_wR_factor_gt 0.1239
_refine_ls_wR_factor_ref 0.1295
_reflns_number_gt 20346
_reflns_number_total 24267
_reflns_threshold_expression >2sigma(I)
_cod_data_source_file b802147c.txt
_cod_data_source_block fe1m
_cod_depositor_comments
;
The following automatic conversions were performed:
'_symmetry_cell_setting' value 'Triclinic' changed to 'triclinic'
according to '/home/saulius/struct/CIF-dictionaries/cif_core.dic'
dictionary named 'cif_core.dic' version 2.4.1 from 2010-06-29.

Automatic conversion script
Id: cif_fix_enum 1527 2010-12-29 10:47:43Z saulius 

The following automatic conversions were performed:

'_exptl_crystal_density_meas' value 'none' was changed to '?' - the
value is perceived as not measured.

Automatic conversion script
Id: cif_fix_values 3008 2015-01-20 13:52:24Z robertas 
;
_cod_original_sg_symbol_H-M P-1
_cod_database_code 7004034

loop_
_symmetry_equiv_pos_as_xyz
'x, y, z'
'-x, -y, -z'

loop_
_atom_site_label
_atom_site_type_symbol
_atom_site_fract_x
_atom_site_fract_y
_atom_site_fract_z
_atom_site_U_iso_or_equiv
_atom_site_adp_type
_atom_site_occupancy
_atom_site_symmetry_multiplicity
_atom_site_calc_flag
_atom_site_refinement_flags
_atom_site_disorder_assembly
_atom_site_disorder_group
W1 W 0.46330(4) 0.25603(3) 0.88243(2) 0.00977(10) Uani 1 1 d . . .
W2 W 0.20080(4) 0.26350(3) 0.92364(2) 0.01055(10) Uani 1 1 d . . .
W3 W 0.19792(4) 0.21038(3) 0.64929(2) 0.01071(10) Uani 1 1 d . . .
W4 W 0.09793(4) 0.59611(3) 0.89825(2) 0.00992(10) Uani 1 1 d . . .
W5 W 0.53930(4) 0.26833(3) 0.72165(2) 0.01033(10) Uani 1 1 d . . .
W6 W 0.33839(4) 0.10277(3) 0.92316(2) 0.01035(10) Uani 1 1 d . . .
W7 W 0.33945(4) 0.37665(3) 0.60711(2) 0.01031(10) Uani 1 1 d . . .
W8 W 0.34487(4) 0.67264(3) 0.91300(2) 0.01080(10) Uani 1 1 d . . .
W9 W 0.39647(4) 0.09777(3) 0.76351(2) 0.01071(10) Uani 1 1 d . . .
W10 W 0.14443(4) 0.80144(3) 0.81830(2) 0.01121(10) Uani 1 1 d . . .
W11 W 0.13471(4) 0.10606(3) 0.80649(2) 0.01104(10) Uani 1 1 d . . .
W12 W -0.01845(4) 0.28484(3) 0.81111(2) 0.01041(10) Uani 1 1 d . . .
W13 W 0.04870(4) 0.38596(3) 0.65451(2) 0.01042(10) Uani 1 1 d . . .
W14 W 0.32437(4) 0.80710(3) 0.61213(2) 0.01514(11) Uani 1 1 d . . .
W15 W 0.01158(4) 0.61304(3) 0.75573(2) 0.01108(10) Uani 1 1 d . . .
W16 W 0.06278(4) 0.81055(3) 0.65892(2) 0.01375(11) Uani 1 1 d . . .
W17 W 0.46180(4) 0.60548(3) 0.67693(2) 0.01190(10) Uani 1 1 d . . .
W18 W 0.53384(4) 0.59449(3) 0.81974(2) 0.01138(10) Uani 1 1 d . . .
W19 W 0.41048(4) 0.80134(3) 0.76963(2) 0.01205(10) Uani 1 1 d . . .
W20 W 0.17841(4) 0.68306(3) 0.60864(2) 0.01419(11) Uani 1 1 d . . .
Fe1 Fe 0.40318(14) 0.41635(10) 0.72642(8) 0.0104(3) Uani 1 1 d . . .
Fe2 Fe 0.11265(14) 0.42507(10) 0.77131(9) 0.0103(3) Uani 1 1 d . . .
Si1 Si 0.2638(3) 0.66706(19) 0.76491(16) 0.0089(6) Uani 1 1 d . . .
Si2 Si 0.2625(3) 0.26675(18) 0.76983(16) 0.0078(6) Uani 1 1 d U . .
K1 K 0.3167(2) 0.46592(16) 0.85609(15) 0.0170(6) Uani 1 1 d . . .
K2 K -0.0137(2) 0.41394(17) 0.91726(14) 0.0175(6) Uani 1 1 d . . .
K3 K 0.6973(3) 0.36903(18) 0.88193(16) 0.0236(6) Uani 1 1 d . . .
K4 K 0.3970(3) 0.5415(2) 0.41249(17) 0.0368(9) Uani 1 1 d . . .
K5 K 0.8888(3) 0.2194(2) 0.6821(2) 0.0336(8) Uani 1 1 d . . .
K6 K 0.6409(5) 0.0806(3) 0.8846(3) 0.0644(14) Uani 1 1 d . . .
K7 K 0.7922(2) 0.61045(18) 0.94225(16) 0.0230(6) Uani 1 1 d . . .
K8 K 0.9046(7) -0.0494(6) 0.8783(6) 0.052(2) Uani 0.50 1 d P . .
O1 O -0.0554(7) 0.3320(5) 0.7179(4) 0.0117(17) Uani 1 1 d . . .
O2 O -0.0207(7) 0.3787(5) 0.8090(4) 0.0136(18) Uani 1 1 d . . .
O3 O 0.3518(7) 0.2680(5) 0.9414(4) 0.0112(17) Uani 1 1 d . . .
O4 O 0.4575(7) 0.1462(5) 0.9329(4) 0.0126(17) Uani 1 1 d . . .
O5 O 0.0797(7) 0.2410(5) 0.8883(4) 0.0118(17) Uani 1 1 d . . .
O6 O 0.3021(7) 0.2337(5) 0.8481(4) 0.0086(16) Uani 1 1 d U . .
O7 O 0.4269(7) 0.3533(5) 0.8224(4) 0.0128(17) Uani 1 1 d . . .
O8 O -0.0516(8) 0.8812(5) 0.6265(5) 0.0167(19) Uani 1 1 d . . .
O9 O 0.1797(7) 0.3621(5) 0.8604(4) 0.0141(18) Uani 1 1 d . . .
O10 O 0.2608(8) 0.7639(5) 0.5627(4) 0.019(2) Uani 1 1 d . . .
O11 O 0.1440(7) 0.3226(5) 0.7553(4) 0.0100(16) Uani 1 1 d . . .
O12 O 0.3673(7) 0.0122(5) 0.9843(4) 0.0157(19) Uani 1 1 d . . .
O13 O 0.2839(7) 0.7191(5) 0.8026(4) 0.0097(16) Uani 1 1 d . . .
O14 O 0.1149(7) 0.1362(5) 0.7145(5) 0.0168(19) Uani 1 1 d . . .
O15 O 0.6623(8) 0.6028(5) 0.8429(5) 0.0170(19) Uani 1 1 d . . .
O16 O 0.4776(7) 0.1773(5) 0.7298(4) 0.0112(17) Uani 1 1 d . . .
O17 O 0.2364(7) 0.6103(5) 0.9256(4) 0.0112(17) Uani 1 1 d U . .
O18 O 0.0157(7) 0.6005(6) 0.9607(5) 0.0172(19) Uani 1 1 d . . .
O19 O 0.2208(7) 0.7243(5) 0.6872(4) 0.0107(17) Uani 1 1 d . . .
O20 O 0.5000(8) 0.7191(5) 0.7711(4) 0.0163(19) Uani 1 1 d . . .
O21 O 0.3515(7) 0.3167(4) 0.7222(4) 0.0086(16) Uani 1 1 d . . .
O22 O 0.0566(8) 0.0353(5) 0.8369(5) 0.021(2) Uani 1 1 d . . .
O23 O 0.0345(7) 0.1906(5) 0.8005(5) 0.0145(18) Uani 1 1 d . . .
O24 O 0.0734(7) 0.7192(5) 0.8473(4) 0.0119(17) Uani 1 1 d . . .
O25 O 0.4842(7) 0.3158(5) 0.6310(4) 0.0114(17) Uani 1 1 d . . .
O26 O 0.5783(7) 0.2567(5) 0.9221(4) 0.0135(18) Uani 1 1 d . . .
O27 O 0.3573(7) 0.8312(5) 0.6823(4) 0.0122(17) Uani 1 1 d . . .
O28 O 0.0400(7) 0.4593(5) 0.6842(4) 0.0103(16) Uani 1 1 d . . .
O29 O 0.0979(8) 0.6221(5) 0.6779(4) 0.0139(18) Uani 1 1 d . . .
O30 O 0.4605(7) 0.5049(5) 0.7197(5) 0.0158(19) Uani 1 1 d . . .
O31 O 0.0573(8) 0.8683(6) 0.8329(5) 0.020(2) Uani 1 1 d . . .
O32 O 0.2506(6) 0.1947(5) 0.7541(4) 0.0089(16) Uani 1 1 d . . .
O33 O 0.4449(7) 0.6071(5) 0.8878(4) 0.0147(18) Uani 1 1 d . . .
O34 O 0.0566(7) 0.5114(5) 0.7885(4) 0.0129(18) Uani 1 1 d . . .
O35 O 0.3794(7) 0.4481(5) 0.6295(4) 0.0108(17) Uani 1 1 d . . .
O36 O 0.4268(7) 0.7526(5) 0.8670(4) 0.0145(18) Uani 1 1 d . . .
O37 O 0.2734(7) 0.8553(5) 0.7867(4) 0.0121(17) Uani 1 1 d . . .
O38 O 0.2275(7) 0.7537(5) 0.9030(4) 0.0131(18) Uani 1 1 d . . .
O39 O 0.1035(8) 0.8324(6) 0.7288(4) 0.019(2) Uani 1 1 d . . .
O40 O 0.3470(8) 0.4195(5) 0.5227(4) 0.0167(19) Uani 1 1 d . . .
O41 O 0.3883(8) 0.6424(5) 0.9926(4) 0.0175(19) Uani 1 1 d . . .
O42 O 0.5463(7) 0.3608(5) 0.7171(4) 0.0123(17) Uani 1 1 d . . .
O43 O 0.5339(8) 0.6099(6) 0.6090(5) 0.020(2) Uani 1 1 d . . .
O44 O -0.0379(7) 0.4306(5) 0.5871(4) 0.0140(18) Uani 1 1 d U . .
O45 O 0.0881(7) 0.2866(5) 0.6500(4) 0.0136(18) Uani 1 1 d . . .
O46 O 0.1431(8) 0.2735(5) 0.9902(5) 0.0175(19) Uani 1 1 d U . .
O47 O 0.5273(7) 0.2277(5) 0.8154(5) 0.0141(18) Uani 1 1 d . . .
O48 O 0.2500(7) 0.1519(5) 0.9666(4) 0.0133(18) Uani 1 1 d . . .
O49 O 0.1711(7) 0.6155(5) 0.8018(4) 0.0110(17) Uani 1 1 d . . .
O50 O 0.3119(7) 0.6196(5) 0.6429(4) 0.0135(18) Uani 1 1 d . . .
O51 O 0.2952(7) 0.2796(5) 0.6173(4) 0.0094(16) Uani 1 1 d . . .
O52 O -0.0247(8) 0.6108(5) 0.8383(4) 0.0138(18) Uani 1 1 d . . .
O53 O 0.2065(7) 0.0960(5) 0.8839(4) 0.0138(18) Uani 1 1 d . . .
O54 O 0.3783(7) 0.6137(5) 0.7661(4) 0.0122(17) Uani 1 1 d . . .
O55 O 0.2690(7) 0.0452(5) 0.7982(4) 0.0144(18) Uani 1 1 d . . .
O56 O 0.3832(9) 0.8763(6) 0.5489(5) 0.028(2) Uani 1 1 d . . .
O57 O 0.4095(7) 0.0908(5) 0.8495(4) 0.0141(18) Uani 1 1 d . . .
O58 O 0.0624(7) 0.7660(5) 0.5972(5) 0.0158(19) Uani 1 1 d . . .
O59 O 0.6740(7) 0.2348(6) 0.7143(5) 0.019(2) Uani 1 1 d . . .
O60 O 0.1605(8) 0.2024(5) 0.5798(5) 0.019(2) Uani 1 1 d . . .
O61 O 0.3255(7) 0.1296(5) 0.6796(4) 0.0138(18) Uani 1 1 d . . .
O62 O 0.1371(7) 0.4979(5) 0.9247(5) 0.0167(19) Uani 1 1 d . . .
O63 O 0.0057(8) 0.7252(5) 0.7187(5) 0.0168(19) Uani 1 1 d . . .
O64 O 0.5376(8) 0.4964(5) 0.8544(4) 0.0152(18) Uani 1 1 d . . .
O65 O -0.1184(8) 0.6207(6) 0.7247(5) 0.020(2) Uani 1 1 d . . .
O66 O 0.4948(8) 0.8683(6) 0.7540(5) 0.022(2) Uani 1 1 d . . .
O67 O 0.2516(7) 0.4594(5) 0.7357(4) 0.0132(18) Uani 1 1 d . . .
O68 O -0.1443(8) 0.2643(6) 0.8435(5) 0.022(2) Uani 1 1 d . . .
O69 O 0.4894(8) 0.0216(5) 0.7662(5) 0.018(2) Uani 1 1 d . . .
O70 O 0.1780(8) 0.8644(5) 0.6069(4) 0.0158(19) Uani 1 1 d U . .
O71 O 0.5757(7) 0.6076(5) 0.7305(5) 0.0154(19) Uani 1 1 d . . .
O72 O 0.1882(7) 0.4029(5) 0.6177(4) 0.0124(17) Uani 1 1 d . . .
O73 O 0.1451(9) 0.6621(6) 0.5457(5) 0.025(2) Uani 1 1 d . . .
O74 O 0.4297(7) 0.7210(5) 0.6419(5) 0.0173(19) Uani 1 1 d . . .
O1W O 0.8765(9) 0.2855(6) 0.9727(5) 0.026(2) Uani 1 1 d . . .
O2W O 0.3868(9) 0.4515(6) 0.9792(5) 0.027(2) Uani 1 1 d . . .
O3W O 0.4026(12) 0.5799(8) 0.5182(6) 0.044(3) Uani 1 1 d . . .
O4W O 0.2343(12) 0.5377(8) 0.3361(7) 0.045(3) Uani 1 1 d . . .
O5W O 0.7912(12) 0.3585(8) 0.5771(7) 0.047(3) Uani 1 1 d . . .
O6W O -0.2183(8) 0.4670(6) 0.9298(5) 0.024(2) Uani 1 1 d . . .
O7W O 0.7822(11) 0.4804(7) 0.7782(7) 0.044(3) Uani 1 1 d . . .
O8W O 0.691(2) -0.0595(15) 0.8991(12) 0.039(6) Uani 0.50 1 d P . .
O9W O 0.8555(9) 0.7590(7) 0.8744(6) 0.036(3) Uani 1 1 d . . .
O10W O 0.6312(10) 0.7241(7) 0.9347(6) 0.036(3) Uani 1 1 d . . .
O11W O 0.6791(11) 0.8798(9) 0.8205(8) 0.055(4) Uani 1 1 d . . .
O12W O 0.5613(15) 0.0316(8) 0.6381(8) 0.067(5) Uani 1 1 d . . .
O13W O 0.8712(17) 0.8424(12) 0.5189(10) 0.083(6) Uani 1 1 d U . .
O14W O 0.0402(19) 0.9920(15) 0.5029(13) 0.038(6) Uani 0.50 1 d PU . .
O15W O 0.1319(19) 0.9991(12) 0.4906(10) 0.027(5) Uani 0.50 1 d PU . .
O16W O 0.780(2) 0.0180(19) 0.6164(15) 0.065(10) Uani 0.50 1 d P . .
O17W O 0.8446(14) -0.0566(10) 0.7488(9) 0.069(5) Uani 1 1 d . . .
O18W O 0.8427(18) 0.0901(13) 0.9033(13) 0.037(6) Uani 0.50 1 d P . .
O19W O 0.958(2) -0.0387(15) 1.0122(13) 0.044(6) Uani 0.50 1 d PU . .
O20W O 0.894(2) 0.1817(15) 0.5806(13) 0.039(6) Uani 0.50 1 d PU . .
O21W O 0.862(2) 0.0708(16) 0.7552(14) 0.046(7) Uani 0.50 1 d PU . .
N1 N 0.2047(13) 0.0005(8) 0.6861(7) 0.034(3) Uani 1 1 d . . .
H1D H 0.2227 -0.0486 0.7181 0.041 Uiso 1 1 calc R . .
H1E H 0.2162 0.0326 0.7040 0.041 Uiso 1 1 calc R . .
N2 N 0.5022(11) 0.1920(8) 0.5851(6) 0.027(3) Uani 1 1 d . . .
H2D H 0.5036 0.1405 0.6078 0.033 Uiso 1 1 calc R . .
H2E H 0.4675 0.2146 0.6101 0.033 Uiso 1 1 calc R . .
N3 N 0.8901(13) 0.5896(9) 0.5911(7) 0.039(4) Uani 1 1 d . . .
H3D H 0.8812 0.5396 0.6140 0.047 Uiso 1 1 calc R . .
H3E H 0.9406 0.5989 0.6144 0.047 Uiso 1 1 calc R . .
N4 N 0.3197(10) 0.8936(7) 0.8959(6) 0.022(3) Uani 1 1 d . . .
H4D H 0.3029 0.9403 0.8604 0.027 Uiso 1 1 calc R . .
H4E H 0.3139 0.8570 0.8820 0.027 Uiso 1 1 calc R . .
N5 N 0.6989(12) 0.7412(8) 0.7029(8) 0.037(4) Uani 1 1 d . . .
H5D H 0.6391 0.7237 0.7262 0.044 Uiso 1 1 calc R . .
H5E H 0.7484 0.6994 0.7069 0.044 Uiso 1 1 calc R . .
C1 C 0.0886(14) 0.0144(10) 0.6669(10) 0.038(4) Uani 1 1 d . . .
H1A H 0.0446 0.0061 0.7056 0.057 Uiso 1 1 calc R . .
H1B H 0.0753 -0.0206 0.6488 0.057 Uiso 1 1 calc R . .
H1C H 0.0683 0.0668 0.6336 0.057 Uiso 1 1 calc R . .
C2 C 0.2780(18) 0.0119(11) 0.6300(11) 0.047(5) Uani 1 1 d . . .
H2A H 0.3541 0.0018 0.6457 0.070 Uiso 1 1 calc R . .
H2B H 0.2606 0.0643 0.5962 0.070 Uiso 1 1 calc R . .
H2C H 0.2674 -0.0231 0.6113 0.070 Uiso 1 1 calc R . .
C3 C 0.6173(17) 0.2082(13) 0.5753(12) 0.051(5) Uani 1 1 d . . .
H3A H 0.6554 0.1889 0.6182 0.076 Uiso 1 1 calc R . .
H3B H 0.6163 0.2632 0.5517 0.076 Uiso 1 1 calc R . .
H3C H 0.6553 0.1832 0.5497 0.076 Uiso 1 1 calc R . .
C4 C 0.4393(15) 0.2204(11) 0.5219(7) 0.037(4) Uani 1 1 d . . .
H4A H 0.3652 0.2083 0.5306 0.056 Uiso 1 1 calc R . .
H4B H 0.4753 0.1960 0.4953 0.056 Uiso 1 1 calc R . .
H4C H 0.4359 0.2755 0.4980 0.056 Uiso 1 1 calc R . .
C5 C 0.9329(14) 0.6017(9) 0.5260(8) 0.031(4) Uani 1 1 d . . .
H5A H 1.0024 0.5677 0.5319 0.046 Uiso 1 1 calc R . .
H5B H 0.9442 0.6545 0.5017 0.046 Uiso 1 1 calc R . .
H5C H 0.8804 0.5906 0.5013 0.046 Uiso 1 1 calc R . .
C6 C 0.7859(18) 0.6382(13) 0.5872(12) 0.056(6) Uani 1 1 d . . .
H6A H 0.7620 0.6278 0.6317 0.084 Uiso 1 1 calc R . .
H6B H 0.7310 0.6276 0.5636 0.084 Uiso 1 1 calc R . .
H6C H 0.7949 0.6916 0.5637 0.084 Uiso 1 1 calc R . .
C7 C 0.2400(13) 0.8882(11) 0.9474(8) 0.034(4) Uani 1 1 d . . .
H7A H 0.1662 0.8950 0.9295 0.051 Uiso 1 1 calc R . .
H7B H 0.2446 0.9279 0.9617 0.051 Uiso 1 1 calc R . .
H7C H 0.2565 0.8382 0.9850 0.051 Uiso 1 1 calc R . .
C8 C 0.4354(13) 0.8838(9) 0.9195(7) 0.027(3) Uani 1 1 d . . .
H8A H 0.4846 0.8882 0.8836 0.040 Uiso 1 1 calc R . .
H8B H 0.4546 0.8336 0.9565 0.040 Uiso 1 1 calc R . .
H8C H 0.4425 0.9231 0.9338 0.040 Uiso 1 1 calc R . .
C9 C 0.7462(14) 0.7798(13) 0.7321(13) 0.057(7) Uani 1 1 d . . .
H9A H 0.7669 0.7453 0.7782 0.085 Uiso 1 1 calc R . .
H9B H 0.6934 0.8233 0.7300 0.085 Uiso 1 1 calc R . .
H9C H 0.8111 0.7978 0.7086 0.085 Uiso 1 1 calc R . .
C10 C 0.664(2) 0.7859(16) 0.6322(11) 0.066(7) Uani 1 1 d . . .
H10A H 0.6329 0.7537 0.6166 0.099 Uiso 1 1 calc R . .
H10B H 0.7269 0.8040 0.6064 0.099 Uiso 1 1 calc R . .
H10C H 0.6085 0.8295 0.6271 0.099 Uiso 1 1 calc R . .

loop_
_atom_site_aniso_label
_atom_site_aniso_U_11
_atom_site_aniso_U_22
_atom_site_aniso_U_33
_atom_site_aniso_U_23
_atom_site_aniso_U_13
_atom_site_aniso_U_12
W1 0.0071(2) 0.0129(2) 0.0061(2) -0.00093(18) 0.00184(17) -0.00253(17)
W2 0.0082(2) 0.0155(2) 0.0050(2) -0.00181(18) 0.00341(17) -0.00209(18)
W3 0.0106(2) 0.0126(2) 0.0073(2) -0.00292(18) 0.00169(17) -0.00192(18)
W4 0.0070(2) 0.0143(2) 0.0065(2) -0.00253(18) 0.00382(17) -0.00300(17)
W5 0.0070(2) 0.0132(2) 0.0074(2) -0.00170(18) 0.00400(17) -0.00137(17)
W6 0.0091(2) 0.0118(2) 0.0056(2) 0.00062(18) 0.00191(17) -0.00277(17)
W7 0.0093(2) 0.0133(2) 0.0045(2) -0.00025(18) 0.00352(17) -0.00303(18)
W8 0.0077(2) 0.0153(2) 0.0073(2) -0.00270(18) 0.00179(17) -0.00302(18)
W9 0.0094(2) 0.0115(2) 0.0081(2) -0.00169(18) 0.00240(17) -0.00112(17)
W10 0.0092(2) 0.0127(2) 0.0097(2) -0.00327(18) 0.00307(17) -0.00141(18)
W11 0.0093(2) 0.0120(2) 0.0089(2) -0.00141(18) 0.00211(17) -0.00349(18)
W12 0.0064(2) 0.0146(2) 0.0083(2) -0.00297(18) 0.00373(17) -0.00317(17)
W13 0.0074(2) 0.0138(2) 0.0067(2) -0.00180(18) 0.00079(17) -0.00025(17)
W14 0.0186(3) 0.0138(2) 0.0074(2) 0.00024(19) 0.00534(19) -0.0025(2)
W15 0.0074(2) 0.0146(2) 0.0094(2) -0.00384(19) 0.00007(17) -0.00088(18)
W16 0.0143(2) 0.0137(2) 0.0079(2) -0.00097(19) -0.00063(18) 0.00175(19)
W17 0.0110(2) 0.0137(2) 0.0086(2) -0.00274(18) 0.00557(18) -0.00277(18)
W18 0.0063(2) 0.0137(2) 0.0109(2) -0.00232(19) 0.00244(17) -0.00198(17)
W19 0.0100(2) 0.0131(2) 0.0117(2) -0.00349(19) 0.00532(18) -0.00455(18)
W20 0.0155(3) 0.0180(2) 0.0059(2) -0.00333(19) 0.00074(18) 0.0003(2)
Fe1 0.0089(8) 0.0129(8) 0.0058(8) -0.0010(7) 0.0032(6) -0.0021(6)
Fe2 0.0065(8) 0.0148(8) 0.0077(8) -0.0032(7) 0.0028(6) -0.0019(6)
Si1 0.0085(15) 0.0122(15) 0.0038(14) -0.0019(12) 0.0037(12) -0.0015(12)
Si2 0.0066(9) 0.0093(9) 0.0057(9) -0.0020(7) 0.0024(7) -0.0009(7)
K1 0.0159(14) 0.0190(13) 0.0177(14) -0.0091(11) 0.0043(11) -0.0045(11)
K2 0.0120(13) 0.0275(15) 0.0123(13) -0.0080(12) 0.0050(10) -0.0045(11)
K3 0.0204(15) 0.0232(15) 0.0259(17) -0.0083(13) 0.0064(12) -0.0085(12)
K4 0.0275(18) 0.049(2) 0.0186(17) 0.0025(15) 0.0050(14) -0.0172(17)
K5 0.0198(17) 0.0361(19) 0.040(2) -0.0126(17) 0.0028(15) -0.0046(14)
K6 0.064(4) 0.061(3) 0.052(3) -0.013(3) 0.000(3) -0.002(3)
K7 0.0139(14) 0.0265(16) 0.0244(16) -0.0068(13) -0.0008(12) -0.0039(12)
K8 0.022(4) 0.060(6) 0.088(8) -0.043(6) 0.023(4) -0.013(4)
O1 0.009(4) 0.012(4) 0.011(4) -0.002(3) 0.004(3) -0.004(3)
O2 0.013(4) 0.018(5) 0.008(4) -0.004(4) 0.004(3) -0.004(4)
O3 0.010(4) 0.014(4) 0.005(4) -0.001(3) -0.001(3) 0.000(3)
O4 0.010(4) 0.020(5) 0.007(4) -0.006(4) 0.005(3) -0.001(3)
O5 0.011(4) 0.008(4) 0.011(4) 0.003(3) 0.004(3) -0.005(3)
O6 0.008(3) 0.010(3) 0.004(3) 0.000(3) -0.001(3) 0.002(3)
O7 0.009(4) 0.019(4) 0.011(4) -0.005(4) 0.005(3) -0.006(3)
O8 0.016(5) 0.014(4) 0.014(5) -0.001(4) -0.005(4) 0.000(4)
O9 0.008(4) 0.017(4) 0.014(5) -0.005(4) -0.003(3) 0.003(3)
O10 0.027(5) 0.017(5) 0.007(4) -0.001(4) 0.006(4) 0.003(4)
O11 0.003(4) 0.013(4) 0.006(4) 0.003(3) 0.002(3) -0.002(3)
O12 0.014(4) 0.021(5) 0.006(4) 0.001(4) -0.004(3) -0.006(4)
O13 0.004(4) 0.016(4) 0.006(4) -0.002(3) 0.003(3) -0.003(3)
O14 0.012(4) 0.016(4) 0.018(5) -0.002(4) 0.001(4) -0.008(4)
O15 0.015(5) 0.015(4) 0.013(5) 0.002(4) 0.004(4) -0.008(4)
O16 0.010(4) 0.013(4) 0.006(4) -0.001(3) 0.004(3) 0.000(3)
O17 0.010(3) 0.012(3) 0.010(3) -0.003(3) 0.008(3) -0.001(3)
O18 0.011(4) 0.029(5) 0.015(5) -0.011(4) 0.006(4) -0.010(4)
O19 0.009(4) 0.011(4) 0.012(4) -0.005(3) 0.002(3) 0.000(3)
O20 0.014(5) 0.024(5) 0.009(4) -0.007(4) 0.009(3) 0.000(4)
O21 0.009(4) 0.005(4) 0.007(4) 0.001(3) 0.003(3) 0.002(3)
O22 0.022(5) 0.018(5) 0.016(5) -0.002(4) -0.007(4) -0.002(4)
O23 0.010(4) 0.012(4) 0.016(5) 0.000(4) 0.005(3) -0.005(3)
O24 0.002(4) 0.024(5) 0.010(4) -0.008(4) 0.001(3) -0.004(3)
O25 0.005(4) 0.015(4) 0.010(4) -0.003(3) 0.006(3) 0.002(3)
O26 0.008(4) 0.017(4) 0.013(4) -0.005(4) 0.000(3) -0.002(3)
O27 0.018(5) 0.009(4) 0.006(4) 0.000(3) -0.001(3) -0.003(3)
O28 0.009(4) 0.013(4) 0.007(4) -0.004(3) 0.000(3) 0.002(3)
O29 0.023(5) 0.016(4) 0.003(4) -0.005(3) 0.003(3) -0.001(4)
O30 0.013(4) 0.015(4) 0.019(5) -0.006(4) 0.005(4) -0.005(4)
O31 0.015(5) 0.030(5) 0.020(5) -0.016(4) 0.002(4) 0.000(4)
O32 0.004(4) 0.015(4) 0.004(4) -0.001(3) 0.001(3) -0.004(3)
O33 0.012(4) 0.024(5) 0.008(4) -0.008(4) 0.003(3) -0.002(4)
O34 0.015(4) 0.006(4) 0.014(4) 0.000(3) 0.006(3) -0.004(3)
O35 0.013(4) 0.009(4) 0.006(4) 0.002(3) 0.003(3) -0.003(3)
O36 0.014(4) 0.020(5) 0.013(4) -0.009(4) 0.006(3) -0.008(4)
O37 0.013(4) 0.014(4) 0.009(4) -0.003(3) 0.005(3) -0.010(3)
O38 0.007(4) 0.018(4) 0.012(4) -0.003(4) 0.006(3) -0.007(3)
O39 0.020(5) 0.025(5) 0.008(4) -0.004(4) 0.010(4) -0.005(4)
O40 0.019(5) 0.016(4) 0.009(4) 0.000(4) -0.002(4) 0.000(4)
O41 0.020(5) 0.019(5) 0.009(4) -0.003(4) 0.003(4) 0.001(4)
O42 0.006(4) 0.022(5) 0.007(4) -0.004(4) 0.005(3) -0.005(3)
O43 0.018(5) 0.027(5) 0.011(5) -0.004(4) 0.010(4) -0.008(4)
O44 0.010(3) 0.019(4) 0.008(3) -0.002(3) -0.004(3) 0.000(3)
O45 0.005(4) 0.018(4) 0.016(5) -0.005(4) 0.005(3) -0.007(3)
O46 0.016(4) 0.025(4) 0.012(3) -0.011(3) 0.004(3) 0.004(3)
O47 0.010(4) 0.009(4) 0.017(5) -0.001(4) 0.002(3) 0.002(3)
O48 0.012(4) 0.013(4) 0.007(4) 0.005(3) 0.002(3) -0.008(3)
O49 0.008(4) 0.010(4) 0.013(4) -0.003(3) 0.001(3) 0.000(3)
O50 0.012(4) 0.020(5) 0.008(4) -0.006(4) 0.002(3) -0.004(4)
O51 0.007(4) 0.013(4) 0.005(4) -0.001(3) 0.003(3) -0.001(3)
O52 0.019(5) 0.012(4) 0.008(4) -0.002(3) 0.005(3) -0.003(3)
O53 0.016(5) 0.016(4) 0.006(4) 0.000(3) 0.008(3) -0.007(4)
O54 0.016(5) 0.009(4) 0.009(4) -0.002(3) 0.006(3) -0.005(3)
O55 0.015(5) 0.015(4) 0.010(4) -0.002(4) 0.002(3) -0.004(4)
O56 0.034(6) 0.029(6) 0.017(5) -0.007(4) 0.009(5) -0.003(5)
O57 0.009(4) 0.013(4) 0.010(4) 0.003(3) 0.001(3) 0.001(3)
O58 0.010(4) 0.012(4) 0.015(5) 0.002(4) -0.004(3) 0.007(3)
O59 0.007(4) 0.026(5) 0.018(5) -0.006(4) 0.007(4) -0.003(4)
O60 0.011(4) 0.021(5) 0.023(5) -0.008(4) -0.003(4) -0.003(4)
O61 0.007(4) 0.019(5) 0.013(4) -0.005(4) -0.004(3) 0.001(3)
O62 0.012(4) 0.015(4) 0.019(5) -0.003(4) 0.005(4) -0.004(4)
O63 0.014(5) 0.015(4) 0.018(5) -0.006(4) 0.004(4) 0.003(4)
O64 0.018(5) 0.012(4) 0.011(4) -0.001(4) 0.001(4) 0.000(4)
O65 0.021(5) 0.029(5) 0.016(5) -0.015(4) 0.004(4) -0.003(4)
O66 0.023(5) 0.025(5) 0.021(5) -0.011(4) 0.006(4) -0.011(4)
O67 0.008(4) 0.021(5) 0.010(4) -0.004(4) 0.001(3) -0.008(3)
O68 0.009(4) 0.032(6) 0.023(5) -0.011(5) 0.003(4) -0.006(4)
O69 0.011(4) 0.024(5) 0.014(5) -0.006(4) 0.002(4) 0.003(4)
O70 0.021(4) 0.015(3) 0.008(3) -0.003(3) 0.001(3) 0.000(3)
O71 0.012(4) 0.018(5) 0.015(5) -0.005(4) 0.006(4) -0.005(4)
O72 0.004(4) 0.015(4) 0.012(4) 0.000(3) -0.002(3) -0.001(3)
O73 0.037(6) 0.018(5) 0.016(5) -0.005(4) -0.007(4) 0.002(4)
O74 0.011(4) 0.020(5) 0.012(4) 0.001(4) 0.003(3) 0.002(4)
O1W 0.024(6) 0.031(6) 0.016(5) -0.005(4) 0.009(4) -0.003(4)
O2W 0.020(5) 0.030(6) 0.016(5) 0.002(4) -0.003(4) 0.004(4)
O3W 0.051(9) 0.055(9) 0.025(7) -0.012(6) -0.003(6) -0.019(7)
O4W 0.046(8) 0.056(9) 0.040(8) -0.027(7) -0.002(6) -0.007(7)
O5W 0.052(9) 0.050(8) 0.043(8) -0.020(7) -0.003(7) -0.018(7)
O6W 0.007(4) 0.028(5) 0.022(5) -0.001(4) -0.007(4) 0.010(4)
O7W 0.044(8) 0.041(7) 0.044(8) -0.013(6) 0.027(6) -0.018(6)
O8W 0.034(14) 0.049(15) 0.024(12) -0.006(11) -0.012(10) -0.001(11)
O9W 0.021(6) 0.048(7) 0.027(6) -0.008(6) 0.000(5) 0.007(5)
O10W 0.027(6) 0.056(8) 0.033(7) -0.030(6) 0.004(5) 0.007(5)
O11W 0.025(7) 0.058(9) 0.080(12) -0.026(8) -0.001(7) -0.009(6)
O12W 0.084(13) 0.039(8) 0.053(10) -0.003(7) 0.033(9) 0.004(8)
O13W 0.085(7) 0.089(7) 0.082(7) -0.045(5) 0.000(5) -0.008(5)
O14W 0.039(7) 0.038(7) 0.033(7) -0.012(5) 0.003(5) -0.002(5)
O15W 0.033(6) 0.027(6) 0.019(6) -0.009(4) -0.007(4) -0.001(4)
O16W 0.040(17) 0.08(2) 0.054(19) -0.030(17) -0.025(14) 0.056(16)
O17W 0.048(10) 0.075(12) 0.072(12) -0.024(10) -0.009(8) 0.004(8)
O18W 0.018(11) 0.024(11) 0.055(17) -0.002(11) 0.012(10) -0.014(9)
O19W 0.043(8) 0.046(8) 0.041(8) -0.019(5) 0.004(5) -0.008(5)
O20W 0.037(7) 0.042(7) 0.035(7) -0.017(5) 0.002(5) 0.002(5)
O21W 0.047(8) 0.044(8) 0.045(8) -0.017(5) -0.001(5) -0.009(5)
N1 0.050(10) 0.021(7) 0.027(7) -0.007(6) -0.005(7) -0.003(6)
N2 0.029(7) 0.038(8) 0.014(6) -0.010(6) 0.012(5) -0.006(6)
N3 0.047(9) 0.037(8) 0.018(7) -0.003(6) -0.016(6) 0.010(7)
N4 0.025(7) 0.027(6) 0.011(6) -0.004(5) -0.004(5) -0.005(5)
N5 0.028(7) 0.026(7) 0.054(10) -0.015(7) 0.028(7) -0.009(6)
C1 0.030(9) 0.025(8) 0.055(12) -0.015(8) -0.008(8) 0.005(7)
C2 0.052(13) 0.030(10) 0.060(14) -0.024(10) -0.001(10) -0.003(9)
C3 0.041(12) 0.058(13) 0.068(15) -0.040(12) 0.019(10) -0.009(10)
C4 0.039(10) 0.052(11) 0.005(6) -0.005(7) 0.003(6) 0.011(8)
C5 0.037(9) 0.026(8) 0.016(7) 0.002(6) 0.003(6) -0.001(7)
C6 0.046(13) 0.066(15) 0.057(14) -0.037(12) -0.012(10) 0.025(11)
C7 0.015(7) 0.055(11) 0.021(8) -0.006(8) 0.010(6) -0.012(7)
C8 0.025(8) 0.029(8) 0.015(7) -0.002(6) -0.003(6) 0.004(6)
C9 0.011(8) 0.073(15) 0.10(2) -0.057(15) -0.024(10) 0.011(9)
C10 0.047(13) 0.10(2) 0.040(13) -0.017(13) 0.002(10) -0.016(13)

loop_
_atom_type_symbol
_atom_type_description
_atom_type_scat_dispersion_real
_atom_type_scat_dispersion_imag
_atom_type_scat_source
C C 0.0033 0.0016 'International Tables Vol C Tables 4.2.6.8 and 6.1.1.4'
H H 0.0000 0.0000 'International Tables Vol C Tables 4.2.6.8 and 6.1.1.4'
N N 0.0061 0.0033 'International Tables Vol C Tables 4.2.6.8 and 6.1.1.4'
O O 0.0106 0.0060 'International Tables Vol C Tables 4.2.6.8 and 6.1.1.4'
Si Si 0.0817 0.0704 'International Tables Vol C Tables 4.2.6.8 and 6.1.1.4'
K K 0.2009 0.2494 'International Tables Vol C Tables 4.2.6.8 and 6.1.1.4'
Fe Fe 0.3463 0.8444 'International Tables Vol C Tables 4.2.6.8 and 6.1.1.4'
W W -0.8490 6.8722 'International Tables Vol C Tables 4.2.6.8 and 6.1.1.4'

loop_
_geom_angle_atom_site_label_1
_geom_angle_atom_site_label_2
_geom_angle_atom_site_label_3
_geom_angle
_geom_angle_site_symmetry_1
_geom_angle_site_symmetry_3
_geom_angle_publ_flag
O26 W1 O7 103.7(4) . . ?
O26 W1 O47 100.9(4) . . ?
O7 W1 O47 90.9(4) . . ?
O26 W1 O3 100.5(4) . . ?
O7 W1 O3 92.4(4) . . ?
O47 W1 O3 156.9(4) . . ?
O26 W1 O4 96.6(4) . . ?
O7 W1 O4 159.6(4) . . ?
O47 W1 O4 84.7(3) . . ?
O3 W1 O4 84.3(3) . . ?
O26 W1 O6 168.4(4) . . ?
O7 W1 O6 86.8(3) . . ?
O47 W1 O6 83.5(3) . . ?
O3 W1 O6 73.9(3) . . ?
O4 W1 O6 73.0(3) . . ?
O26 W1 K6 80.4(3) . . ?
O7 W1 K6 135.2(3) . . ?
O47 W1 K6 45.4(3) . . ?
O3 W1 K6 131.3(3) . . ?
O4 W1 K6 47.8(3) . . ?
O6 W1 K6 95.6(2) . . ?
O26 W1 K3 33.4(3) . . ?
O7 W1 K3 71.2(3) . . ?
O47 W1 K3 93.9(3) . . ?
O3 W1 K3 108.8(3) . . ?
O4 W1 K3 128.8(3) . . ?
O6 W1 K3 157.9(2) . . ?
K6 W1 K3 98.10(11) . . ?
O26 W1 K1 95.0(3) . . ?
O7 W1 K1 35.9(3) . . ?
O47 W1 K1 126.7(3) . . ?
O3 W1 K1 59.4(3) . . ?
O4 W1 K1 143.4(2) . . ?
O6 W1 K1 90.7(2) . . ?
K6 W1 K1 168.78(10) . . ?
K3 W1 K1 73.17(7) . . ?
O46 W2 O9 101.6(4) . . ?
O46 W2 O5 100.8(4) . . ?
O9 W2 O5 91.7(4) . . ?
O46 W2 O3 98.5(4) . . ?
O9 W2 O3 92.0(4) . . ?
O5 W2 O3 159.2(4) . . ?
O46 W2 O48 98.4(4) . . ?
O9 W2 O48 160.0(4) . . ?
O5 W2 O48 85.6(4) . . ?
O3 W2 O48 83.9(4) . . ?
O46 W2 O6 169.5(4) . . ?
O9 W2 O6 86.7(3) . . ?
O5 W2 O6 85.2(3) . . ?
O3 W2 O6 74.5(3) . . ?
O48 W2 O6 73.4(3) . . ?
O46 W2 K2 54.0(3) . . ?
O9 W2 K2 53.8(3) . . ?
O5 W2 K2 78.8(3) . . ?
O3 W2 K2 119.4(3) . . ?
O48 W2 K2 144.0(3) . . ?
O6 W2 K2 136.2(2) . . ?
O46 W2 K1 92.8(3) . . ?
O9 W2 K1 36.2(3) . . ?
O5 W2 K1 127.9(2) . . ?
O3 W2 K1 58.2(3) . . ?
O48 W2 K1 141.8(3) . . ?
O6 W2 K1 90.1(2) . . ?
K2 W2 K1 69.51(6) . . ?
O60 W3 O51 102.8(4) . . ?
O60 W3 O45 101.9(4) . . ?
O51 W3 O45 90.5(4) . . ?
O60 W3 O61 99.0(4) . . ?
O51 W3 O61 87.4(4) . . ?
O45 W3 O61 159.0(4) . . ?
O60 W3 O14 99.0(4) . . ?
O51 W3 O14 158.1(4) . . ?
O45 W3 O14 87.3(4) . . ?
O61 W3 O14 86.9(4) . . ?
O60 W3 O32 168.5(4) . . ?
O51 W3 O32 85.8(3) . . ?
O45 W3 O32 85.5(4) . . ?
O61 W3 O32 73.5(3) . . ?
O14 W3 O32 72.3(3) . . ?
O60 W3 K5 84.1(3) . 1_455 ?
O51 W3 K5 136.3(3) . 1_455 ?
O45 W3 K5 46.3(3) . 1_455 ?
O61 W3 K5 134.7(3) . 1_455 ?
O14 W3 K5 48.3(3) . 1_455 ?
O32 W3 K5 95.1(2) . 1_455 ?
O18 W4 O62 102.7(4) . . ?
O18 W4 O17 100.7(4) . . ?
O62 W4 O17 94.3(4) . . ?
O18 W4 O52 94.9(4) . . ?
O62 W4 O52 97.5(4) . . ?
O17 W4 O52 157.9(4) . . ?
O18 W4 O24 90.4(4) . . ?
O62 W4 O24 167.0(4) . . ?
O17 W4 O24 82.6(3) . . ?
O52 W4 O24 81.7(3) . . ?
O18 W4 O49 165.2(4) . . ?
O62 W4 O49 89.0(4) . . ?
O17 W4 O49 87.3(3) . . ?
O52 W4 O49 74.3(3) . . ?
O24 W4 O49 78.2(3) . . ?
O18 W4 K1 143.4(3) . . ?
O62 W4 K1 43.2(3) . . ?
O17 W4 K1 74.6(2) . . ?
O52 W4 K1 101.7(3) . . ?
O24 W4 K1 124.0(2) . . ?
O49 W4 K1 50.7(2) . . ?
O18 W4 K7 39.7(3) . 1_455 ?
O62 W4 K7 102.2(3) . 1_455 ?
O17 W4 K7 139.4(2) . 1_455 ?
O52 W4 K7 55.4(3) . 1_455 ?
O24 W4 K7 88.2(2) . 1_455 ?
O49 W4 K7 129.3(2) . 1_455 ?
K1 W4 K7 139.56(7) . 1_455 ?
O18 W4 K2 90.0(3) . . ?
O62 W4 K2 37.9(3) . . ?
O17 W4 K2 132.0(2) . . ?
O52 W4 K2 63.0(3) . . ?
O24 W4 K2 144.6(2) . . ?
O49 W4 K2 93.9(2) . . ?
K1 W4 K2 69.62(6) . . ?
K7 W4 K2 70.12(7) 1_455 . ?
O59 W5 O42 102.7(4) . . ?
O59 W5 O47 102.2(4) . . ?
O42 W5 O47 90.5(4) . . ?
O59 W5 O25 101.9(4) . . ?
O42 W5 O25 89.8(4) . . ?
O47 W5 O25 155.2(4) . . ?
O59 W5 O16 97.0(4) . . ?
O42 W5 O16 160.3(4) . . ?
O47 W5 O16 85.3(4) . . ?
O25 W5 O16 86.2(4) . . ?
O59 W5 O21 175.1(4) . . ?
O42 W5 O21 78.5(3) . . ?
O47 W5 O21 82.6(3) . . ?
O25 W5 O21 73.2(3) . . ?
O16 W5 O21 81.9(3) . . ?
O59 W5 K4 84.2(3) . 2_666 ?
O42 W5 K4 44.4(3) . 2_666 ?
O47 W5 K4 134.2(3) . 2_666 ?
O25 W5 K4 54.5(3) . 2_666 ?
O16 W5 K4 139.6(3) . 2_666 ?
O21 W5 K4 93.5(2) . 2_666 ?
O59 W5 K6 71.0(3) . . ?
O42 W5 K6 120.6(3) . . ?
O47 W5 K6 39.7(3) . . ?
O25 W5 K6 149.6(3) . . ?
O16 W5 K6 66.1(3) . . ?
O21 W5 K6 112.7(2) . . ?
K4 W5 K6 147.62(11) 2_666 . ?
O12 W6 O48 101.4(4) . . ?
O12 W6 O4 101.9(4) . . ?
O48 W6 O4 89.9(4) . . ?
O12 W6 O53 100.2(4) . . ?
O48 W6 O53 88.1(4) . . ?
O4 W6 O53 157.8(4) . . ?
O12 W6 O57 101.1(4) . . ?
O48 W6 O57 157.2(4) . . ?
O4 W6 O57 88.7(4) . . ?
O53 W6 O57 84.6(4) . . ?
O12 W6 O6 173.0(4) . . ?
O48 W6 O6 73.5(3) . . ?
O4 W6 O6 73.7(3) . . ?
O53 W6 O6 84.6(3) . . ?
O57 W6 O6 84.2(3) . . ?
O12 W6 K6 86.3(3) . . ?
O48 W6 K6 135.7(3) . . ?
O4 W6 K6 46.0(3) . . ?
O53 W6 K6 133.8(3) . . ?
O57 W6 K6 49.5(3) . . ?
O6 W6 K6 94.0(2) . . ?
O40 W7 O35 101.7(4) . . ?
O40 W7 O72 101.5(4) . . ?
O35 W7 O72 93.7(4) . . ?
O40 W7 O25 99.8(4) . . ?
O35 W7 O25 92.0(4) . . ?
O72 W7 O25 156.2(4) . . ?
O40 W7 O51 98.6(4) . . ?
O35 W7 O51 159.7(3) . . ?
O72 W7 O51 83.2(4) . . ?
O25 W7 O51 83.5(4) . . ?
O40 W7 O21 173.3(4) . . ?
O35 W7 O21 76.1(3) . . ?
O72 W7 O21 85.0(3) . . ?
O25 W7 O21 74.0(3) . . ?
O51 W7 O21 83.6(3) . . ?
O40 W7 K4 78.8(3) . 2_666 ?
O35 W7 K4 47.8(3) . 2_666 ?
O72 W7 K4 139.4(3) . 2_666 ?
O25 W7 K4 55.7(3) . 2_666 ?
O51 W7 K4 137.3(2) . 2_666 ?
O21 W7 K4 95.3(2) . 2_666 ?
O41 W8 O17 100.1(4) . . ?
O41 W8 O36 102.0(4) . . ?
O17 W8 O36 157.6(4) . . ?
O41 W8 O33 100.7(4) . . ?
O17 W8 O33 90.3(4) . . ?
O36 W8 O33 89.4(4) . . ?
O41 W8 O38 101.5(4) . . ?
O17 W8 O38 87.2(4) . . ?
O36 W8 O38 84.6(4) . . ?
O33 W8 O38 157.7(4) . . ?
O41 W8 O13 177.9(4) . . ?
O17 W8 O13 81.2(3) . . ?
O36 W8 O13 76.6(3) . . ?
O33 W8 O13 80.9(3) . . ?
O38 W8 O13 76.8(3) . . ?
O69 W9 O16 102.5(4) . . ?
O69 W9 O57 103.2(4) . . ?
O16 W9 O57 91.3(4) . . ?
O69 W9 O61 100.0(4) . . ?
O16 W9 O61 91.9(4) . . ?
O57 W9 O61 155.3(4) . . ?
O69 W9 O55 99.0(4) . . ?
O16 W9 O55 158.5(4) . . ?
O57 W9 O55 84.0(4) . . ?
O61 W9 O55 84.1(4) . . ?
O69 W9 O32 171.6(4) . . ?
O16 W9 O32 83.9(3) . . ?
O57 W9 O32 81.9(3) . . ?
O61 W9 O32 74.1(3) . . ?
O55 W9 O32 74.7(3) . . ?
O69 W9 K6 75.8(3) . . ?
O16 W9 K6 65.2(3) . . ?
O57 W9 K6 43.6(3) . . ?
O61 W9 K6 154.6(3) . . ?
O55 W9 K6 121.2(3) . . ?
O32 W9 K6 112.1(2) . . ?
O31 W10 O24 104.4(4) . . ?
O31 W10 O39 99.3(4) . . ?
O24 W10 O39 92.9(4) . . ?
O31 W10 O38 97.6(4) . . ?
O24 W10 O38 88.6(4) . . ?
O39 W10 O38 162.1(4) . . ?
O31 W10 O37 100.4(4) . . ?
O24 W10 O37 154.7(4) . . ?
O39 W10 O37 88.0(4) . . ?
O38 W10 O37 83.2(4) . . ?
O31 W10 O13 170.9(4) . . ?
O24 W10 O13 83.1(3) . . ?
O39 W10 O13 85.3(4) . . ?
O38 W10 O13 77.2(3) . . ?
O37 W10 O13 71.7(3) . . ?
O22 W11 O23 101.7(4) . . ?
O22 W11 O53 102.6(4) . . ?
O23 W11 O53 93.2(4) . . ?
O22 W11 O14 99.8(4) . . ?
O23 W11 O14 90.9(4) . . ?
O53 W11 O14 155.9(4) . . ?
O22 W11 O55 97.7(4) . . ?
O23 W11 O55 160.5(4) . . ?
O53 W11 O55 84.3(4) . . ?
O14 W11 O55 84.0(4) . . ?
O22 W11 O32 171.4(4) . . ?
O23 W11 O32 84.5(3) . . ?
O53 W11 O32 82.8(3) . . ?
O14 W11 O32 73.9(3) . . ?
O55 W11 O32 76.0(3) . . ?
O22 W11 K5 84.6(3) . 1_455 ?
O23 W11 K5 50.6(3) . 1_455 ?
O53 W11 K5 143.6(3) . 1_455 ?
O14 W11 K5 47.4(3) . 1_455 ?
O55 W11 K5 130.6(3) . 1_455 ?
O32 W11 K5 95.0(2) . 1_455 ?
O68 W12 O2 100.9(4) . . ?
O68 W12 O1 101.0(4) . . ?
O2 W12 O1 90.1(4) . . ?
O68 W12 O5 103.5(4) . . ?
O2 W12 O5 89.1(4) . . ?
O1 W12 O5 155.2(4) . . ?
O68 W12 O23 99.2(4) . . ?
O2 W12 O23 159.9(4) . . ?
O1 W12 O23 86.1(4) . . ?
O5 W12 O23 86.2(4) . . ?
O68 W12 O11 173.7(4) . . ?
O2 W12 O11 77.5(3) . . ?
O1 W12 O11 73.0(3) . . ?
O5 W12 O11 82.7(3) . . ?
O23 W12 O11 82.5(3) . . ?
O68 W12 K5 83.2(3) . 1_455 ?
O2 W12 K5 132.7(3) . 1_455 ?
O1 W12 K5 43.6(3) . 1_455 ?
O5 W12 K5 136.3(3) . 1_455 ?
O23 W12 K5 50.2(3) . 1_455 ?
O11 W12 K5 93.4(2) . 1_455 ?
O44 W13 O28 101.2(4) . . ?
O44 W13 O72 102.7(4) . . ?
O28 W13 O72 94.1(4) . . ?
O44 W13 O1 98.0(4) . . ?
O28 W13 O1 92.8(4) . . ?
O72 W13 O1 156.5(4) . . ?
O44 W13 O45 97.8(4) . . ?
O28 W13 O45 160.9(4) . . ?
O72 W13 O45 83.5(4) . . ?
O1 W13 O45 82.8(3) . . ?
O44 W13 O11 171.6(4) . . ?
O28 W13 O11 77.0(3) . . ?
O72 W13 O11 85.6(3) . . ?
O1 W13 O11 74.1(3) . . ?
O45 W13 O11 83.9(3) . . ?
O44 W13 K5 80.9(3) . 1_455 ?
O28 W13 K5 135.9(3) . 1_455 ?
O72 W13 K5 128.8(3) . 1_455 ?
O1 W13 K5 44.1(3) . 1_455 ?
O45 W13 K5 46.0(2) . 1_455 ?
O11 W13 K5 94.7(2) . 1_455 ?
O56 W14 O74 105.2(5) . . ?
O56 W14 O27 98.7(5) . . ?
O74 W14 O27 92.9(4) . . ?
O56 W14 O10 99.4(5) . . ?
O74 W14 O10 86.4(4) . . ?
O27 W14 O10 161.4(4) . . ?
O56 W14 O70 99.5(5) . . ?
O74 W14 O70 155.0(4) . . ?
O27 W14 O70 86.9(4) . . ?
O10 W14 O70 85.9(4) . . ?
O56 W14 O19 171.1(4) . . ?
O74 W14 O19 82.4(4) . . ?
O27 W14 O19 85.5(3) . . ?
O10 W14 O19 76.0(3) . . ?
O70 W14 O19 72.7(3) . . ?
O65 W15 O34 100.8(4) . . ?
O65 W15 O52 99.4(4) . . ?
O34 W15 O52 94.4(4) . . ?
O65 W15 O29 99.9(4) . . ?
O34 W15 O29 86.8(4) . . ?
O52 W15 O29 160.0(4) . . ?
O65 W15 O63 93.5(4) . . ?
O34 W15 O63 164.4(4) . . ?
O52 W15 O63 89.4(4) . . ?
O29 W15 O63 84.5(4) . . ?
O65 W15 O49 171.7(4) . . ?
O34 W15 O49 85.5(4) . . ?
O52 W15 O49 74.5(4) . . ?
O29 W15 O49 85.7(4) . . ?
O63 W15 O49 80.9(4) . . ?
O65 W15 K2 93.2(3) . . ?
O34 W15 K2 38.5(3) . . ?
O52 W15 K2 58.2(3) . . ?
O29 W15 K2 125.3(3) . . ?
O63 W15 K2 147.6(3) . . ?
O49 W15 K2 88.4(2) . . ?
O8 W16 O63 104.3(4) . . ?
O8 W16 O39 98.9(4) . . ?
O63 W16 O39 91.0(4) . . ?
O8 W16 O58 98.6(4) . . ?
O63 W16 O58 86.0(4) . . ?
O39 W16 O58 162.4(4) . . ?
O8 W16 O70 100.8(4) . . ?
O63 W16 O70 154.7(4) . . ?
O39 W16 O70 88.8(4) . . ?
O58 W16 O70 86.6(4) . . ?
O8 W16 O19 172.3(4) . . ?
O63 W16 O19 81.7(4) . . ?
O39 W16 O19 85.8(4) . . ?
O58 W16 O19 76.6(3) . . ?
O70 W16 O19 73.1(3) . . ?
O43 W17 O30 100.4(4) . . ?
O43 W17 O71 100.1(4) . . ?
O30 W17 O71 96.2(4) . . ?
O43 W17 O50 100.0(4) . . ?
O30 W17 O50 89.3(4) . . ?
O71 W17 O50 157.8(4) . . ?
O43 W17 O74 93.0(4) . . ?
O30 W17 O74 165.6(4) . . ?
O71 W17 O74 86.7(4) . . ?
O50 W17 O74 83.0(4) . . ?
O43 W17 O54 171.8(4) . . ?
O30 W17 O54 86.4(4) . . ?
O71 W17 O54 74.3(4) . . ?
O50 W17 O54 84.6(3) . . ?
O74 W17 O54 80.8(3) . . ?
O64 W18 O15 102.6(4) . . ?
O64 W18 O33 93.9(4) . . ?
O15 W18 O33 101.1(4) . . ?
O64 W18 O71 97.0(4) . . ?
O15 W18 O71 94.7(4) . . ?
O33 W18 O71 158.4(4) . . ?
O64 W18 O20 170.2(4) . . ?
O15 W18 O20 87.2(4) . . ?
O33 W18 O20 83.4(4) . . ?
O71 W18 O20 82.7(3) . . ?
O64 W18 O54 91.2(4) . . ?
O15 W18 O54 163.8(4) . . ?
O33 W18 O54 86.1(4) . . ?
O71 W18 O54 75.1(4) . . ?
O20 W18 O54 79.2(3) . . ?
O64 W18 K1 45.9(3) . . ?
O15 W18 K1 145.7(3) . . ?
O33 W18 K1 73.0(3) . . ?
O71 W18 K1 101.6(3) . . ?
O20 W18 K1 124.5(3) . . ?
O54 W18 K1 50.3(2) . . ?
O66 W19 O20 104.5(5) . . ?
O66 W19 O27 99.4(4) . . ?
O20 W19 O27 92.6(4) . . ?
O66 W19 O37 100.0(4) . . ?
O20 W19 O37 154.6(4) . . ?
O27 W19 O37 89.8(4) . . ?
O66 W19 O36 97.9(4) . . ?
O20 W19 O36 87.5(4) . . ?
O27 W19 O36 162.0(4) . . ?
O37 W19 O36 82.6(4) . . ?
O66 W19 O13 170.4(4) . . ?
O20 W19 O13 82.9(4) . . ?
O27 W19 O13 86.1(3) . . ?
O37 W19 O13 72.1(3) . . ?
O36 W19 O13 76.1(3) . . ?
O73 W20 O50 103.3(4) . . ?
O73 W20 O29 102.0(5) . . ?
O50 W20 O29 94.1(4) . . ?
O73 W20 O10 100.8(5) . . ?
O50 W20 O10 87.2(4) . . ?
O29 W20 O10 156.2(4) . . ?
O73 W20 O58 100.8(5) . . ?
O50 W20 O58 155.3(4) . . ?
O29 W20 O58 85.9(4) . . ?
O10 W20 O58 83.2(4) . . ?
O73 W20 O19 174.4(4) . . ?
O50 W20 O19 80.3(3) . . ?
O29 W20 O19 81.9(3) . . ?
O10 W20 O19 74.9(4) . . ?
O58 W20 O19 75.3(4) . . ?
O30 Fe1 O7 98.7(4) . . ?
O30 Fe1 O67 92.8(4) . . ?
O7 Fe1 O67 92.9(4) . . ?
O30 Fe1 O42 95.4(4) . . ?
O7 Fe1 O42 86.5(4) . . ?
O67 Fe1 O42 171.8(4) . . ?
O30 Fe1 O35 98.1(4) . . ?
O7 Fe1 O35 161.9(4) . . ?
O67 Fe1 O35 93.1(4) . . ?
O42 Fe1 O35 85.2(4) . . ?
O30 Fe1 O21 172.1(4) . . ?
O7 Fe1 O21 86.8(3) . . ?
O67 Fe1 O21 92.7(3) . . ?
O42 Fe1 O21 79.1(3) . . ?
O35 Fe1 O21 75.9(3) . . ?
O30 Fe1 K1 68.2(3) . . ?
O7 Fe1 K1 51.8(3) . . ?
O67 Fe1 K1 55.3(3) . . ?
O42 Fe1 K1 128.9(3) . . ?
O35 Fe1 K1 142.9(3) . . ?
O21 Fe1 K1 119.8(2) . . ?
O30 Fe1 K4 74.7(3) . 2_666 ?
O7 Fe1 K4 130.7(3) . 2_666 ?
O67 Fe1 K4 135.6(3) . 2_666 ?
O42 Fe1 K4 47.1(3) . 2_666 ?
O35 Fe1 K4 48.8(3) . 2_666 ?
O21 Fe1 K4 97.4(2) . 2_666 ?
K1 Fe1 K4 142.13(10) . 2_666 ?
O34 Fe2 O9 94.8(4) . . ?
O34 Fe2 O67 96.0(4) . . ?
O9 Fe2 O67 92.3(4) . . ?
O34 Fe2 O28 99.2(4) . . ?
O9 Fe2 O28 163.5(4) . . ?
O67 Fe2 O28 94.9(4) . . ?
O34 Fe2 O2 89.9(4) . . ?
O9 Fe2 O2 85.2(4) . . ?
O67 Fe2 O2 173.7(4) . . ?
O28 Fe2 O2 86.1(4) . . ?
O34 Fe2 O11 169.0(3) . . ?
O9 Fe2 O11 87.1(3) . . ?
O67 Fe2 O11 94.8(3) . . ?
O28 Fe2 O11 77.6(3) . . ?
O2 Fe2 O11 79.3(3) . . ?
O34 Fe2 K2 55.1(3) . . ?
O9 Fe2 K2 56.2(3) . . ?
O67 Fe2 K2 129.7(3) . . ?
O28 Fe2 K2 126.8(3) . . ?
O2 Fe2 K2 53.0(3) . . ?
O11 Fe2 K2 118.4(2) . . ?
O34 Fe2 K1 69.0(3) . . ?
O9 Fe2 K1 51.4(3) . . ?
O67 Fe2 K1 53.9(3) . . ?
O28 Fe2 K1 142.9(3) . . ?
O2 Fe2 K1 127.3(3) . . ?
O11 Fe2 K1 119.8(2) . . ?
K2 Fe2 K1 76.36(8) . . ?
O49 Si1 O54 110.7(5) . . ?
O49 Si1 O13 109.4(5) . . ?
O54 Si1 O13 108.7(5) . . ?
O49 Si1 O19 109.0(5) . . ?
O54 Si1 O19 109.9(4) . . ?
O13 Si1 O19 109.1(4) . . ?
O49 Si1 K1 56.0(3) . . ?
O54 Si1 K1 55.3(3) . . ?
O13 Si1 K1 118.0(3) . . ?
O19 Si1 K1 132.9(3) . . ?
O21 Si2 O32 110.8(4) . . ?
O21 Si2 O11 108.1(4) . . ?
O32 Si2 O11 109.1(5) . . ?
O21 Si2 O6 110.0(5) . . ?
O32 Si2 O6 108.7(4) . . ?
O11 Si2 O6 110.2(4) . . ?
O7 K1 O2W 113.5(3) . . ?
O7 K1 O62 142.8(3) . . ?
O2W K1 O62 69.5(3) . . ?
O7 K1 O9 68.1(3) . . ?
O2W K1 O9 115.8(3) . . ?
O62 K1 O9 77.3(3) . . ?
O7 K1 O64 80.3(3) . . ?
O2W K1 O64 68.0(3) . . ?
O62 K1 O64 129.5(3) . . ?
O9 K1 O64 147.1(3) . . ?
O7 K1 O67 60.2(3) . . ?
O2W K1 O67 172.5(3) . . ?
O62 K1 O67 112.8(3) . . ?
O9 K1 O67 59.2(3) . . ?
O64 K1 O67 112.8(3) . . ?
O7 K1 O54 108.9(3) . . ?
O2W K1 O54 101.4(3) . . ?
O62 K1 O54 106.5(3) . . ?
O9 K1 O54 140.8(3) . . ?
O64 K1 O54 58.1(3) . . ?
O67 K1 O54 84.8(3) . . ?
O7 K1 O49 143.1(3) . . ?
O2W K1 O49 102.5(3) . . ?
O62 K1 O49 58.1(3) . . ?
O9 K1 O49 104.1(3) . . ?
O64 K1 O49 106.8(3) . . ?
O67 K1 O49 84.4(3) . . ?
O54 K1 O49 53.6(2) . . ?
O7 K1 O30 56.9(2) . . ?
O2W K1 O30 127.8(3) . . ?
O62 K1 O30 152.1(3) . . ?
O9 K1 O30 106.8(3) . . ?
O64 K1 O30 59.8(2) . . ?
O67 K1 O30 53.2(2) . . ?
O54 K1 O30 52.7(2) . . ?
O49 K1 O30 94.7(2) . . ?
O7 K1 Fe1 33.72(19) . . ?
O2W K1 Fe1 142.1(2) . . ?
O62 K1 Fe1 145.8(2) . . ?
O9 K1 Fe1 75.3(2) . . ?
O64 K1 Fe1 83.76(19) . . ?
O67 K1 Fe1 33.90(18) . . ?
O54 K1 Fe1 83.00(18) . . ?
O49 K1 Fe1 109.81(19) . . ?
O30 K1 Fe1 32.42(16) . . ?
O7 K1 Si1 130.8(2) . . ?
O2W K1 Si1 101.0(2) . . ?
O62 K1 Si1 81.1(2) . . ?
O9 K1 Si1 126.5(2) . . ?
O64 K1 Si1 81.32(19) . . ?
O67 K1 Si1 86.4(2) . . ?
O54 K1 Si1 26.90(18) . . ?
O49 K1 Si1 26.90(17) . . ?
O30 K1 Si1 74.39(17) . . ?
Fe1 K1 Si1 99.09(9) . . ?
O7 K1 Fe2 75.1(2) . . ?
O2W K1 Fe2 144.7(2) . . ?
O62 K1 Fe2 83.5(2) . . ?
O9 K1 Fe2 32.92(18) . . ?
O64 K1 Fe2 145.5(2) . . ?
O67 K1 Fe2 33.04(17) . . ?
O54 K1 Fe2 107.9(2) . . ?
O49 K1 Fe2 80.53(18) . . ?
O30 K1 Fe2 86.27(18) . . ?
Fe1 K1 Fe2 62.39(6) . . ?
Si1 K1 Fe2 96.70(10) . . ?
O18 K2 O6W 76.4(3) 2_567 . ?
O18 K2 O62 74.1(3) 2_567 . ?
O6W K2 O62 114.7(3) . . ?
O18 K2 O2 161.0(3) 2_567 . ?
O6W K2 O2 105.0(3) . . ?
O62 K2 O2 120.4(3) . . ?
O18 K2 O1W 82.7(3) 2_567 1_455 ?
O6W K2 O1W 73.9(3) . 1_455 ?
O62 K2 O1W 151.8(3) . 1_455 ?
O2 K2 O1W 79.6(3) . 1_455 ?
O18 K2 O34 140.0(3) 2_567 . ?
O6W K2 O34 108.8(3) . . ?
O62 K2 O34 67.7(3) . . ?
O2 K2 O34 58.1(3) . . ?
O1W K2 O34 137.3(3) 1_455 . ?
O18 K2 O9 123.3(3) 2_567 . ?
O6W K2 O9 160.1(3) . . ?
O62 K2 O9 76.8(3) . . ?
O2 K2 O9 55.7(3) . . ?
O1W K2 O9 103.8(3) 1_455 . ?
O34 K2 O9 59.0(3) . . ?
O18 K2 O46 76.3(3) 2_567 . ?
O6W K2 O46 136.4(3) . . ?
O62 K2 O46 89.3(3) . . ?
O2 K2 O46 91.0(3) . . ?
O1W K2 O46 69.4(3) 1_455 . ?
O34 K2 O46 114.0(3) . . ?
O9 K2 O46 55.6(3) . . ?
O18 K2 Fe2 154.5(2) 2_567 . ?
O6W K2 Fe2 127.5(2) . . ?
O62 K2 Fe2 86.0(2) . . ?
O2 K2 Fe2 34.50(18) . . ?
O1W K2 Fe2 110.5(2) 1_455 . ?
O34 K2 Fe2 33.13(17) . . ?
O9 K2 Fe2 33.93(18) . . ?
O46 K2 Fe2 87.81(19) . . ?
O18 K2 W2 103.7(2) 2_567 . ?
O6W K2 W2 152.5(3) . . ?
O62 K2 W2 91.2(2) . . ?
O2 K2 W2 66.14(19) . . ?
O1W K2 W2 78.8(2) 1_455 . ?
O34 K2 W2 88.95(18) . . ?
O9 K2 W2 30.19(18) . . ?
O46 K2 W2 28.04(17) . . ?
Fe2 K2 W2 60.05(5) . . ?
O18 K2 W4 77.9(2) 2_567 . ?
O6W K2 W4 94.3(3) . . ?
O62 K2 W4 23.1(2) . . ?
O2 K2 W4 120.4(2) . . ?
O1W K2 W4 159.3(2) 1_455 . ?
O34 K2 W4 62.30(18) . . ?
O9 K2 W4 92.92(19) . . ?
O46 K2 W4 112.2(2) . . ?
Fe2 K2 W4 90.19(7) . . ?
W2 K2 W4 112.76(7) . . ?
O18 K2 K3 106.3(2) 2_567 1_455 ?
O6W K2 K3 46.8(3) . 1_455 ?
O62 K2 K3 158.3(2) . 1_455 ?
O2 K2 K3 65.1(2) . 1_455 ?
O1W K2 K3 45.0(2) 1_455 1_455 ?
O34 K2 K3 104.8(2) . 1_455 ?
O9 K2 K3 117.8(2) . 1_455 ?
O46 K2 K3 112.0(2) . 1_455 ?
Fe2 K2 K3 98.10(9) . 1_455 ?
W2 K2 K3 109.37(9) . 1_455 ?
W4 K2 K3 135.25(9) . 1_455 ?
O26 K3 O7W 147.5(4) . . ?
O26 K3 O64 102.1(3) . . ?
O7W K3 O64 77.8(3) . . ?
O26 K3 O1W 96.2(3) . . ?
O7W K3 O1W 105.2(4) . . ?
O64 K3 O1W 138.3(3) . . ?
O26 K3 O41 74.6(3) . 2_667 ?
O7W K3 O41 133.7(4) . 2_667 ?
O64 K3 O41 72.7(3) . 2_667 ?
O1W K3 O41 76.7(3) . 2_667 ?
O26 K3 O6W 140.1(3) . 1_655 ?
O7W K3 O6W 71.4(4) . 1_655 ?
O64 K3 O6W 72.1(3) . 1_655 ?
O1W K3 O6W 69.9(3) . 1_655 ?
O41 K3 O6W 65.9(3) 2_667 1_655 ?
O26 K3 O68 84.1(3) . 1_655 ?
O7W K3 O68 83.2(3) . 1_655 ?
O64 K3 O68 153.4(3) . 1_655 ?
O1W K3 O68 64.9(3) . 1_655 ?
O41 K3 O68 133.5(3) 2_667 1_655 ?
O6W K3 O68 119.1(3) 1_655 1_655 ?
O26 K3 W1 20.65(19) . . ?
O7W K3 W1 129.7(3) . . ?
O64 K3 W1 88.3(2) . . ?
O1W K3 W1 116.4(2) . . ?
O41 K3 W1 84.6(2) 2_667 . ?
O6W K3 W1 148.1(2) 1_655 . ?
O68 K3 W1 89.6(2) 1_655 . ?
O26 K3 K2 141.3(2) . 1_655 ?
O7W K3 K2 63.7(3) . 1_655 ?
O64 K3 K2 109.3(2) . 1_655 ?
O1W K3 K2 45.2(2) . 1_655 ?
O41 K3 K2 93.5(2) 2_667 1_655 ?
O6W K3 K2 41.18(19) 1_655 1_655 ?
O68 K3 K2 78.0(2) 1_655 1_655 ?
W1 K3 K2 160.97(10) . 1_655 ?
O26 K3 K1 68.8(2) . . ?
O7W K3 K1 102.7(3) . . ?
O64 K3 K1 33.9(2) . . ?
O1W K3 K1 145.9(2) . . ?
O41 K3 K1 69.9(2) 2_667 . ?
O6W K3 K1 101.5(2) 1_655 . ?
O68 K3 K1 138.3(2) 1_655 . ?
W1 K3 K1 54.58(6) . . ?
K2 K3 K1 141.91(10) 1_655 . ?
O4W K4 O40 93.6(4) . . ?
O4W K4 O3W 134.5(4) . . ?
O40 K4 O3W 73.2(4) . . ?
O4W K4 O42 77.8(4) . 2_666 ?
O40 K4 O42 164.3(3) . 2_666 ?
O3W K4 O42 122.2(4) . 2_666 ?
O4W K4 O5W 73.9(4) . 2_666 ?
O40 K4 O5W 92.5(4) . 2_666 ?
O3W K4 O5W 63.7(4) . 2_666 ?
O42 K4 O5W 97.6(4) 2_666 2_666 ?
O4W K4 O35 122.8(4) . 2_666 ?
O40 K4 O35 121.6(3) . 2_666 ?
O3W K4 O35 100.3(4) . 2_666 ?
O42 K4 O35 56.0(2) 2_666 2_666 ?
O5W K4 O35 137.6(3) 2_666 2_666 ?
O4W K4 O3W 129.0(4) . 2_666 ?
O40 K4 O3W 66.6(3) . 2_666 ?
O3W K4 O3W 86.1(4) . 2_666 ?
O42 K4 O3W 108.6(3) 2_666 2_666 ?
O5W K4 O3W 147.8(4) 2_666 2_666 ?
O35 K4 O3W 55.0(3) 2_666 2_666 ?
O4W K4 O25 121.7(4) . 2_666 ?
O40 K4 O25 141.7(3) . 2_666 ?
O3W K4 O25 71.3(3) . 2_666 ?
O42 K4 O25 51.9(2) 2_666 2_666 ?
O5W K4 O25 84.6(3) 2_666 2_666 ?
O35 K4 O25 53.1(2) 2_666 2_666 ?
O3W K4 O25 96.8(3) 2_666 2_666 ?
O4W K4 O43 73.3(4) . 2_666 ?
O40 K4 O43 71.5(3) . 2_666 ?
O3W K4 O43 136.0(4) . 2_666 ?
O42 K4 O43 93.3(3) 2_666 2_666 ?
O5W K4 O43 142.2(3) 2_666 2_666 ?
O35 K4 O43 77.4(3) 2_666 2_666 ?
O3W K4 O43 56.1(3) 2_666 2_666 ?
O25 K4 O43 129.1(2) 2_666 2_666 ?
O4W K4 W7 139.4(3) . 2_666 ?
O40 K4 W7 124.7(2) . 2_666 ?
O3W K4 W7 75.9(3) . 2_666 ?
O42 K4 W7 61.72(19) 2_666 2_666 ?
O5W K4 W7 112.9(3) 2_666 2_666 ?
O35 K4 W7 27.81(17) 2_666 2_666 ?
O3W K4 W7 66.7(3) 2_666 2_666 ?
O25 K4 W7 30.66(15) 2_666 2_666 ?
O43 K4 W7 104.1(2) 2_666 2_666 ?
O4W K4 Fe1 92.3(3) . 2_666 ?
O40 K4 Fe1 139.1(2) . 2_666 ?
O3W K4 Fe1 126.4(3) . 2_666 ?
O42 K4 Fe1 30.68(18) 2_666 2_666 ?
O5W K4 Fe1 127.9(3) 2_666 2_666 ?
O35 K4 Fe1 31.35(17) 2_666 2_666 ?
O3W K4 Fe1 78.4(3) 2_666 2_666 ?
O25 K4 Fe1 60.26(16) 2_666 2_666 ?
O43 K4 Fe1 71.68(18) 2_666 2_666 ?
W7 K4 Fe1 50.77(5) 2_666 2_666 ?
O4W K4 W5 92.4(3) . 2_666 ?
O40 K4 W5 169.5(3) . 2_666 ?
O3W K4 W5 96.5(3) . 2_666 ?
O42 K4 W5 26.21(18) 2_666 2_666 ?
O5W K4 W5 80.9(3) 2_666 2_666 ?
O35 K4 W5 61.23(17) 2_666 2_666 ?
O3W K4 W5 115.5(3) 2_666 2_666 ?
O25 K4 W5 30.07(16) 2_666 2_666 ?
O43 K4 W5 118.62(19) 2_666 2_666 ?
W7 K4 W5 52.21(5) 2_666 2_666 ?
Fe1 K4 W5 49.07(5) 2_666 2_666 ?
O20W K5 O21W 83.6(8) . . ?
O20W K5 O59 106.2(6) . . ?
O21W K5 O59 78.2(6) . . ?
O20W K5 O5W 78.0(6) . . ?
O21W K5 O5W 142.7(7) . . ?
O59 K5 O5W 76.2(4) . . ?
O20W K5 O1 141.8(6) . 1_655 ?
O21W K5 O1 132.4(6) . 1_655 ?
O59 K5 O1 95.4(3) . 1_655 ?
O5W K5 O1 77.0(3) . 1_655 ?
O20W K5 O45 95.4(6) . 1_655 ?
O21W K5 O45 129.7(6) . 1_655 ?
O59 K5 O45 147.0(3) . 1_655 ?
O5W K5 O45 84.5(4) . 1_655 ?
O1 K5 O45 53.8(3) 1_655 1_655 ?
O20W K5 O14 86.0(6) . 1_655 ?
O21W K5 O14 76.2(6) . 1_655 ?
O59 K5 O14 150.1(3) . 1_655 ?
O5W K5 O14 133.5(4) . 1_655 ?
O1 K5 O14 90.7(3) 1_655 1_655 ?
O45 K5 O14 53.7(3) 1_655 1_655 ?
O20W K5 O23 139.0(6) . 1_655 ?
O21W K5 O23 83.7(6) . 1_655 ?
O59 K5 O23 109.1(3) . 1_655 ?
O5W K5 O23 130.4(3) . 1_655 ?
O1 K5 O23 53.5(3) 1_655 1_655 ?
O45 K5 O23 64.6(3) 1_655 1_655 ?
O14 K5 O23 53.1(3) 1_655 1_655 ?
O20W K5 W3 80.5(6) . 1_655 ?
O21W K5 W3 104.7(6) . 1_655 ?
O59 K5 W3 173.1(3) . 1_655 ?
O5W K5 W3 103.9(3) . 1_655 ?
O1 K5 W3 77.99(19) 1_655 1_655 ?
O45 K5 W3 27.64(18) 1_655 1_655 ?
O14 K5 W3 29.87(18) 1_655 1_655 ?
O23 K5 W3 65.44(18) 1_655 1_655 ?
O20W K5 W11 111.6(5) . 1_655 ?
O21W K5 W11 68.8(6) . 1_655 ?
O59 K5 W11 125.5(2) . 1_655 ?
O5W K5 W11 148.4(3) . 1_655 ?
O1 K5 W11 78.1(2) 1_655 1_655 ?
O45 K5 W11 65.06(19) 1_655 1_655 ?
O14 K5 W11 28.35(19) 1_655 1_655 ?
O23 K5 W11 28.20(17) 1_655 1_655 ?
W3 K5 W11 51.59(5) 1_655 1_655 ?
O20W K5 W13 114.3(6) . 1_655 ?
O21W K5 W13 148.6(6) . 1_655 ?
O59 K5 W13 117.6(2) . 1_655 ?
O5W K5 W13 68.5(3) . 1_655 ?
O1 K5 W13 28.47(17) 1_655 1_655 ?
O45 K5 W13 29.48(18) 1_655 1_655 ?
O14 K5 W13 79.46(19) 1_655 1_655 ?
O23 K5 W13 65.79(17) 1_655 1_655 ?
W3 K5 W13 56.91(5) 1_655 1_655 ?
W11 K5 W13 80.35(7) 1_655 1_655 ?
O20W K5 W12 160.8(6) . 1_655 ?
O21W K5 W12 104.8(6) . 1_655 ?
O59 K5 W12 92.6(2) . 1_655 ?
O5W K5 W12 103.1(3) . 1_655 ?
O1 K5 W12 27.74(18) 1_655 1_655 ?
O45 K5 W12 65.8(2) 1_655 1_655 ?
O14 K5 W12 79.4(2) 1_655 1_655 ?
O23 K5 W12 29.90(17) 1_655 1_655 ?
W3 K5 W12 80.60(7) 1_655 1_655 ?
W11 K5 W12 57.82(6) 1_655 1_655 ?
W13 K5 W12 50.87(5) 1_655 1_655 ?
O18W K6 O8W 93.0(8) . . ?
O18W K6 O12 89.5(6) . 2_657 ?
O8W K6 O12 73.0(6) . 2_657 ?
O18W K6 O47 108.3(6) . . ?
O8W K6 O47 149.5(6) . . ?
O12 K6 O47 127.2(4) 2_657 . ?
O18W K6 O4 124.1(7) . . ?
O8W K6 O4 128.4(7) . . ?
O12 K6 O4 73.0(3) 2_657 . ?
O47 K6 O4 55.6(3) . . ?
O18W K6 O57 172.4(6) . . ?
O8W K6 O57 92.8(6) . . ?
O12 K6 O57 96.9(3) 2_657 . ?
O47 K6 O57 64.5(3) . . ?
O4 K6 O57 54.8(3) . . ?
O18W K6 W1 107.6(6) . . ?
O8W K6 W1 157.6(6) . . ?
O12 K6 W1 97.9(3) 2_657 . ?
O47 K6 W1 29.6(2) . . ?
O4 K6 W1 30.82(19) . . ?
O57 K6 W1 67.5(2) . . ?
O18W K6 W6 151.1(6) . . ?
O8W K6 W6 104.9(6) . . ?
O12 K6 W6 74.8(2) 2_657 . ?
O47 K6 W6 66.0(2) . . ?
O4 K6 W6 28.34(19) . . ?
O57 K6 W6 29.96(19) . . ?
W1 K6 W6 52.70(8) . . ?
O18W K6 K8 51.4(6) . . ?
O8W K6 K8 44.2(6) . . ?
O12 K6 K8 89.0(3) 2_657 . ?
O47 K6 K8 141.0(3) . . ?
O4 K6 K8 161.8(3) . . ?
O57 K6 K8 132.5(3) . . ?
W1 K6 K8 158.1(2) . . ?
W6 K6 K8 148.8(2) . . ?
O18W K6 W5 104.1(5) . . ?
O8W K6 W5 128.5(6) . . ?
O12 K6 W5 152.8(3) 2_657 . ?
O47 K6 W5 26.1(2) . . ?
O4 K6 W5 79.9(2) . . ?
O57 K6 W5 68.4(2) . . ?
W1 K6 W5 55.68(8) . . ?
W6 K6 W5 82.50(11) . . ?
K8 K6 W5 118.0(2) . . ?
O18W K6 W9 150.0(6) . . ?
O8W K6 W9 85.1(5) . . ?
O12 K6 W9 118.2(3) 2_657 . ?
O47 K6 W9 65.5(2) . . ?
O4 K6 W9 78.2(2) . . ?
O57 K6 W9 26.20(18) . . ?
W1 K6 W9 81.35(11) . . ?
W6 K6 W9 55.99(9) . . ?
K8 K6 W9 113.7(2) . . ?
W5 K6 W9 56.64(8) . . ?
O10W K7 O18 127.9(4) . 1_655 ?
O10W K7 O15 84.7(3) . . ?
O18 K7 O15 133.1(3) 1_655 . ?
O10W K7 O2W 69.8(4) . 2_667 ?
O18 K7 O2W 137.4(3) 1_655 2_667 ?
O15 K7 O2W 80.9(3) . 2_667 ?
O10W K7 O9W 67.2(4) . . ?
O18 K7 O9W 69.9(3) 1_655 . ?
O15 K7 O9W 102.5(3) . . ?
O2W K7 O9W 136.3(3) 2_667 . ?
O10W K7 O62 114.1(3) . 2_667 ?
O18 K7 O62 69.8(3) 1_655 2_667 ?
O15 K7 O62 132.6(3) . 2_667 ?
O2W K7 O62 67.7(3) 2_667 2_667 ?
O9W K7 O62 124.8(3) . 2_667 ?
O10W K7 O6W 130.4(3) . 1_655 ?
O18 K7 O6W 101.7(3) 1_655 1_655 ?
O15 K7 O6W 56.0(3) . 1_655 ?
O2W K7 O6W 74.7(3) 2_667 1_655 ?
O9W K7 O6W 142.9(3) . 1_655 ?
O62 K7 O6W 81.3(3) 2_667 1_655 ?
O10W K7 O52 128.9(3) . 1_655 ?
O18 K7 O52 53.8(3) 1_655 1_655 ?
O15 K7 O52 79.8(3) . 1_655 ?
O2W K7 O52 151.2(3) 2_667 1_655 ?
O9W K7 O52 69.3(3) . 1_655 ?
O62 K7 O52 112.1(3) 2_667 1_655 ?
O6W K7 O52 76.8(3) 1_655 1_655 ?
O10W K7 W4 135.5(3) . 1_655 ?
O18 K7 W4 23.49(19) 1_655 1_655 ?
O15 K7 W4 109.7(2) . 1_655 ?
O2W K7 W4 151.9(2) 2_667 1_655 ?
O9W K7 W4 68.6(2) . 1_655 ?
O62 K7 W4 87.31(19) 2_667 1_655 ?
O6W K7 W4 89.4(2) 1_655 1_655 ?
O52 K7 W4 30.37(17) 1_655 1_655 ?
O10W K7 K2 106.2(3) . 2_667 ?
O18 K7 K2 39.9(2) 1_655 2_667 ?
O15 K7 K2 169.1(2) . 2_667 ?
O2W K7 K2 101.7(2) 2_667 2_667 ?
O9W K7 K2 83.1(3) . 2_667 ?
O62 K7 K2 42.21(19) 2_667 2_667 ?
O6W K7 K2 114.1(2) 1_655 2_667 ?
O52 K7 K2 93.66(19) 1_655 2_667 ?
W4 K7 K2 63.30(6) 1_655 2_667 ?
O10W K7 K1 76.4(3) . 2_667 ?
O18 K7 K1 101.6(2) 1_655 2_667 ?
O15 K7 K1 120.3(2) . 2_667 ?
O2W K7 K1 39.4(2) 2_667 2_667 ?
O9W K7 K1 119.9(3) . 2_667 ?
O62 K7 K1 39.46(19) 2_667 2_667 ?
O6W K7 K1 97.1(2) 1_655 2_667 ?
O52 K7 K1 151.32(19) 1_655 2_667 ?
W4 K7 K1 123.45(9) 1_655 2_667 ?
K2 K7 K1 62.93(7) 2_667 2_667 ?
O10W K7 K2 162.9(3) . 1_655 ?
O18 K7 K2 67.6(2) 1_655 1_655 ?
O15 K7 K2 78.5(2) . 1_655 ?
O2W K7 K2 104.4(2) 2_667 1_655 ?
O9W K7 K2 119.1(3) . 1_655 ?
O62 K7 K2 76.3(2) 2_667 1_655 ?
O6W K7 K2 34.75(19) 1_655 1_655 ?
O52 K7 K2 50.73(16) 1_655 1_655 ?
W4 K7 K2 55.17(6) 1_655 1_655 ?
K2 K7 K2 90.64(8) 2_667 1_655 ?
K1 K7 K2 109.77(9) 2_667 1_655 ?
O22 K8 O8W 148.8(7) 1_655 . ?
O22 K8 O31 77.0(4) 1_655 1_645 ?
O8W K8 O31 128.8(7) . 1_645 ?
O22 K8 O21W 65.1(7) 1_655 . ?
O8W K8 O21W 93.2(8) . . ?
O31 K8 O21W 93.1(7) 1_645 . ?
O22 K8 O18W 70.6(5) 1_655 . ?
O8W K8 O18W 82.5(7) . . ?
O31 K8 O18W 147.6(5) 1_645 . ?
O21W K8 O18W 74.8(8) . . ?
O22 K8 O17W 99.9(5) 1_655 . ?
O8W K8 O17W 81.9(7) . . ?
O31 K8 O17W 62.7(4) 1_645 . ?
O21W K8 O17W 52.8(7) . . ?
O18W K8 O17W 124.0(7) . . ?
O22 K8 O19W 80.9(6) 1_655 . ?
O8W K8 O19W 96.5(8) . . ?
O31 K8 O19W 119.2(6) 1_645 . ?
O21W K8 O19W 126.3(8) . . ?
O18W K8 O19W 54.6(7) . . ?
O17W K8 O19W 178.0(7) . . ?
O22 K8 K6 106.9(4) 1_655 . ?
O8W K8 K6 42.5(6) . . ?
O31 K8 K6 160.0(5) 1_645 . ?
O21W K8 K6 71.9(6) . . ?
O18W K8 K6 42.2(4) . . ?
O17W K8 K6 97.3(4) . . ?
O19W K8 K6 80.7(5) . . ?
W12 O1 W13 120.2(4) . . ?
W12 O1 K5 108.6(4) . 1_455 ?
W13 O1 K5 107.5(4) . 1_455 ?
W12 O2 Fe2 113.7(4) . . ?
W12 O2 K2 127.5(4) . . ?
Fe2 O2 K2 92.5(3) . . ?
W1 O3 W2 118.8(4) . . ?
W6 O4 W1 121.9(5) . . ?
W6 O4 K6 105.6(4) . . ?
W1 O4 K6 101.4(3) . . ?
W2 O5 W12 140.3(4) . . ?
Si2 O6 W2 123.4(4) . . ?
Si2 O6 W1 123.5(4) . . ?
W2 O6 W1 92.4(3) . . ?
Si2 O6 W6 124.8(4) . . ?
W2 O6 W6 91.8(3) . . ?
W1 O6 W6 91.5(3) . . ?
W1 O7 Fe1 141.5(5) . . ?
W1 O7 K1 122.0(4) . . ?
Fe1 O7 K1 94.5(3) . . ?
W2 O9 Fe2 140.6(5) . . ?
W2 O9 K1 121.4(4) . . ?
Fe2 O9 K1 95.7(3) . . ?
W2 O9 K2 96.0(4) . . ?
Fe2 O9 K2 89.9(3) . . ?
K1 O9 K2 99.8(3) . . ?
W20 O10 W14 118.4(5) . . ?
Si2 O11 Fe2 124.4(5) . . ?
Si2 O11 W13 125.8(5) . . ?
Fe2 O11 W13 90.8(3) . . ?
Si2 O11 W12 124.5(4) . . ?
Fe2 O11 W12 89.2(3) . . ?
W13 O11 W12 91.5(3) . . ?
W6 O12 K6 146.3(5) . 2_657 ?
Si1 O13 W10 122.5(4) . . ?
Si1 O13 W19 122.8(4) . . ?
W10 O13 W19 96.3(3) . . ?
Si1 O13 W8 125.9(5) . . ?
W10 O13 W8 89.9(3) . . ?
W19 O13 W8 90.3(3) . . ?
W11 O14 W3 121.3(5) . . ?
W11 O14 K5 104.2(4) . 1_455 ?
W3 O14 K5 101.8(4) . 1_455 ?
W18 O15 K7 146.5(5) . . ?
W9 O16 W5 158.7(5) . . ?
W8 O17 W4 149.5(5) . . ?
W4 O18 K2 145.1(5) . 2_567 ?
W4 O18 K7 116.8(4) . 1_455 ?
K2 O18 K7 97.6(3) 2_567 1_455 ?
Si1 O19 W16 123.5(4) . . ?
Si1 O19 W14 123.1(5) . . ?
W16 O19 W14 94.7(3) . . ?
Si1 O19 W20 125.0(4) . . ?
W16 O19 W20 90.9(3) . . ?
W14 O19 W20 90.2(3) . . ?
W19 O20 W18 143.8(5) . . ?
Si2 O21 Fe1 125.4(5) . . ?
Si2 O21 W7 125.4(5) . . ?
Fe1 O21 W7 91.8(3) . . ?
Si2 O21 W5 124.3(4) . . ?
Fe1 O21 W5 87.9(3) . . ?
W7 O21 W5 91.2(3) . . ?
W11 O22 K8 168.2(6) . 1_455 ?
W11 O23 W12 156.4(5) . . ?
W11 O23 K5 101.2(4) . 1_455 ?
W12 O23 K5 99.9(3) . 1_455 ?
W10 O24 W4 143.2(5) . . ?
W5 O25 W7 120.4(4) . . ?
W5 O25 K4 95.4(3) . 2_666 ?
W7 O25 K4 93.7(3) . 2_666 ?
W1 O26 K3 126.0(4) . . ?
W19 O27 W14 151.0(5) . . ?
W13 O28 Fe2 114.7(4) . . ?
W20 O29 W15 146.6(5) . . ?
W17 O30 Fe1 148.9(6) . . ?
W17 O30 K1 110.0(4) . . ?
Fe1 O30 K1 79.4(3) . . ?
W10 O31 K8 168.1(6) . 1_465 ?
Si2 O32 W11 125.3(4) . . ?
Si2 O32 W3 122.5(4) . . ?
W11 O32 W3 92.5(3) . . ?
Si2 O32 W9 124.0(4) . . ?
W11 O32 W9 91.5(3) . . ?
W3 O32 W9 91.4(3) . . ?
W8 O33 W18 147.9(5) . . ?
W15 O34 Fe2 147.8(5) . . ?
W15 O34 K2 118.7(4) . . ?
Fe2 O34 K2 91.7(3) . . ?
W7 O35 Fe1 116.2(4) . . ?
W7 O35 K4 104.4(4) . 2_666 ?
Fe1 O35 K4 99.9(3) . 2_666 ?
W8 O36 W19 116.6(4) . . ?
W19 O37 W10 119.8(4) . . ?
W8 O38 W10 115.7(4) . . ?
W10 O39 W16 151.4(6) . . ?
W7 O40 K4 147.7(5) . . ?
W8 O41 K3 139.9(5) . 2_667 ?
W5 O42 Fe1 114.0(4) . . ?
W5 O42 K4 109.4(4) . 2_666 ?
Fe1 O42 K4 102.2(4) . 2_666 ?
W17 O43 K4 119.7(4) . 2_666 ?
W3 O45 W13 148.0(5) . . ?
W3 O45 K5 106.1(4) . 1_455 ?
W13 O45 K5 104.5(3) . 1_455 ?
W2 O46 K2 98.0(4) . . ?
W5 O47 W1 140.8(5) . . ?
W5 O47 K6 114.2(4) . . ?
W1 O47 K6 105.0(4) . . ?
W6 O48 W2 121.2(4) . . ?
Si1 O49 W4 128.6(5) . . ?
Si1 O49 W15 126.8(5) . . ?
W4 O49 W15 93.4(3) . . ?
Si1 O49 K1 97.1(4) . . ?
W4 O49 K1 93.7(3) . . ?
W15 O49 K1 112.8(3) . . ?
W20 O50 W17 149.1(5) . . ?
W3 O51 W7 149.1(5) . . ?
W15 O52 W4 116.7(5) . . ?
W15 O52 K7 148.9(4) . 1_455 ?
W4 O52 K7 94.2(3) . 1_455 ?
W11 O53 W6 146.9(5) . . ?
Si1 O54 W18 129.3(5) . . ?
Si1 O54 W17 126.4(5) . . ?
W18 O54 W17 93.7(3) . . ?
Si1 O54 K1 97.8(4) . . ?
W18 O54 K1 94.7(3) . . ?
W17 O54 K1 110.2(3) . . ?
W11 O55 W9 117.4(4) . . ?
W9 O57 W6 148.1(5) . . ?
W9 O57 K6 110.2(4) . . ?
W6 O57 K6 100.6(4) . . ?
W20 O58 W16 117.0(5) . . ?
W5 O59 K5 165.6(5) . . ?
W9 O61 W3 121.0(5) . . ?
W4 O62 K2 119.0(4) . . ?
W4 O62 K1 111.6(4) . . ?
K2 O62 K1 105.1(3) . . ?
W4 O62 K7 125.1(5) . 2_667 ?
K2 O62 K7 92.7(3) . 2_667 ?
K1 O62 K7 99.8(3) . 2_667 ?
W16 O63 W15 146.8(5) . . ?
W18 O64 K3 136.2(5) . . ?
W18 O64 K1 108.5(4) . . ?
K3 O64 K1 113.6(3) . . ?
Fe2 O67 Fe1 139.6(5) . . ?
Fe2 O67 K1 93.1(3) . . ?
Fe1 O67 K1 90.8(3) . . ?
W12 O68 K3 123.7(5) . 1_455 ?
W14 O70 W16 119.1(4) . . ?
W17 O71 W18 115.1(4) . . ?
W7 O72 W13 156.0(5) . . ?
W14 O74 W17 146.6(5) . . ?
K3 O1W K2 89.8(3) . 1_655 ?
K1 O2W K7 100.1(4) . 2_667 ?
K4 O3W K4 93.9(4) . 2_666 ?
K5 O5W K4 125.2(5) . 2_666 ?
K2 O6W K3 92.1(3) . 1_455 ?
K2 O6W K7 105.1(4) . 1_455 ?
K3 O6W K7 156.6(4) 1_455 1_455 ?
K6 O8W K8 93.3(9) . . ?
O14W O14W O15W 155(4) 2_576 . ?
K6 O18W K8 86.4(7) . . ?
K5 O21W K8 142.8(11) . . ?
C1 N1 C2 113.1(15) . . ?
C1 N1 H1D 109.0 . . ?
C2 N1 H1D 109.0 . . ?
C1 N1 H1E 109.0 . . ?
C2 N1 H1E 109.0 . . ?
H1D N1 H1E 107.8 . . ?
C4 N2 C3 112.4(14) . . ?
C4 N2 H2D 109.1 . . ?
C3 N2 H2D 109.1 . . ?
C4 N2 H2E 109.1 . . ?
C3 N2 H2E 109.1 . . ?
H2D N2 H2E 107.9 . . ?
C6 N3 C5 113.3(14) . . ?
C6 N3 H3D 108.9 . . ?
C5 N3 H3D 108.9 . . ?
C6 N3 H3E 108.9 . . ?
C5 N3 H3E 108.9 . . ?
H3D N3 H3E 107.7 . . ?
C7 N4 C8 112.7(12) . . ?
C7 N4 H4D 109.0 . . ?
C8 N4 H4D 109.0 . . ?
C7 N4 H4E 109.0 . . ?
C8 N4 H4E 109.0 . . ?
H4D N4 H4E 107.8 . . ?
C9 N5 C10 116.1(18) . . ?
C9 N5 H5D 108.3 . . ?
C10 N5 H5D 108.3 . . ?
C9 N5 H5E 108.3 . . ?
C10 N5 H5E 108.3 . . ?
H5D N5 H5E 107.4 . . ?
N1 C1 H1A 109.5 . . ?
N1 C1 H1B 109.5 . . ?
H1A C1 H1B 109.5 . . ?
N1 C1 H1C 109.5 . . ?
H1A C1 H1C 109.5 . . ?
H1B C1 H1C 109.5 . . ?
N1 C2 H2A 109.5 . . ?
N1 C2 H2B 109.5 . . ?
H2A C2 H2B 109.5 . . ?
N1 C2 H2C 109.5 . . ?
H2A C2 H2C 109.5 . . ?
H2B C2 H2C 109.5 . . ?
N2 C3 H3A 109.5 . . ?
N2 C3 H3B 109.5 . . ?
H3A C3 H3B 109.5 . . ?
N2 C3 H3C 109.5 . . ?
H3A C3 H3C 109.5 . . ?
H3B C3 H3C 109.5 . . ?
N2 C4 H4A 109.5 . . ?
N2 C4 H4B 109.5 . . ?
H4A C4 H4B 109.5 . . ?
N2 C4 H4C 109.5 . . ?
H4A C4 H4C 109.5 . . ?
H4B C4 H4C 109.5 . . ?
N3 C5 H5A 109.5 . . ?
N3 C5 H5B 109.5 . . ?
H5A C5 H5B 109.5 . . ?
N3 C5 H5C 109.5 . . ?
H5A C5 H5C 109.5 . . ?
H5B C5 H5C 109.5 . . ?
N3 C6 H6A 109.5 . . ?
N3 C6 H6B 109.5 . . ?
H6A C6 H6B 109.5 . . ?
N3 C6 H6C 109.5 . . ?
H6A C6 H6C 109.5 . . ?
H6B C6 H6C 109.5 . . ?
N4 C7 H7A 109.5 . . ?
N4 C7 H7B 109.5 . . ?
H7A C7 H7B 109.5 . . ?
N4 C7 H7C 109.5 . . ?
H7A C7 H7C 109.5 . . ?
H7B C7 H7C 109.5 . . ?
N4 C8 H8A 109.5 . . ?
N4 C8 H8B 109.5 . . ?
H8A C8 H8B 109.5 . . ?
N4 C8 H8C 109.5 . . ?
H8A C8 H8C 109.5 . . ?
H8B C8 H8C 109.5 . . ?
N5 C9 H9A 109.5 . . ?
N5 C9 H9B 109.5 . . ?
H9A C9 H9B 109.5 . . ?
N5 C9 H9C 109.5 . . ?
H9A C9 H9C 109.5 . . ?
H9B C9 H9C 109.5 . . ?
N5 C10 H10A 109.5 . . ?
N5 C10 H10B 109.5 . . ?
H10A C10 H10B 109.5 . . ?
N5 C10 H10C 109.5 . . ?
H10A C10 H10C 109.5 . . ?
H10B C10 H10C 109.5 . . ?

loop_
_geom_bond_atom_site_label_1
_geom_bond_atom_site_label_2
_geom_bond_distance
_geom_bond_site_symmetry_2
_geom_bond_publ_flag
W1 O26 1.717(9) . ?
W1 O7 1.802(9) . ?
W1 O47 1.938(9) . ?
W1 O3 1.950(9) . ?
W1 O4 1.981(9) . ?
W1 O6 2.344(8) . ?
W1 K6 3.790(6) . ?
W1 K3 3.938(3) . ?
W1 K1 4.058(3) . ?
W2 O46 1.720(9) . ?
W2 O9 1.833(9) . ?
W2 O5 1.924(9) . ?
W2 O3 1.955(9) . ?
W2 O48 1.986(9) . ?
W2 O6 2.312(8) . ?
W2 K2 3.624(3) . ?
W2 K1 4.104(3) . ?
W3 O60 1.731(10) . ?
W3 O51 1.863(8) . ?
W3 O45 1.873(9) . ?
W3 O61 1.964(9) . ?
W3 O14 1.974(9) . ?
W3 O32 2.352(8) . ?
W3 K5 3.879(4) 1_455 ?
W4 O18 1.739(9) . ?
W4 O62 1.756(9) . ?
W4 O17 1.949(9) . ?
W4 O52 1.973(9) . ?
W4 O24 2.170(9) . ?
W4 O49 2.231(9) . ?
W4 K1 3.832(3) . ?
W4 K7 3.893(3) 1_455 ?
W4 K2 3.915(3) . ?
W5 O59 1.731(9) . ?
W5 O42 1.804(9) . ?
W5 O47 1.921(9) . ?
W5 O25 1.940(9) . ?
W5 O16 2.003(9) . ?
W5 O21 2.380(8) . ?
W5 K4 3.855(4) 2_666 ?
W5 K6 3.987(5) . ?
W6 O12 1.712(9) . ?
W6 O48 1.880(9) . ?
W6 O4 1.889(9) . ?
W6 O53 1.939(9) . ?
W6 O57 1.946(9) . ?
W6 O6 2.379(8) . ?
W6 K6 3.831(6) . ?
W7 O40 1.724(9) . ?
W7 O35 1.834(9) . ?
W7 O72 1.905(8) . ?
W7 O25 1.947(8) . ?
W7 O51 1.997(8) . ?
W7 O21 2.341(8) . ?
W7 K4 3.810(4) 2_666 ?
W8 O41 1.705(9) . ?
W8 O17 1.903(9) . ?
W8 O36 1.907(9) . ?
W8 O33 1.907(9) . ?
W8 O38 1.929(9) . ?
W8 O13 2.355(8) . ?
W9 O69 1.727(9) . ?
W9 O16 1.868(9) . ?
W9 O57 1.897(9) . ?
W9 O61 1.915(9) . ?
W9 O55 1.985(9) . ?
W9 O32 2.363(8) . ?
W9 K6 4.031(6) . ?
W10 O31 1.714(9) . ?
W10 O24 1.831(9) . ?
W10 O39 1.901(10) . ?
W10 O38 1.968(9) . ?
W10 O37 2.005(8) . ?
W10 O13 2.314(8) . ?
W11 O22 1.712(10) . ?
W11 O23 1.877(9) . ?
W11 O53 1.908(9) . ?
W11 O14 1.909(10) . ?
W11 O55 1.952(9) . ?
W11 O32 2.332(8) . ?
W11 K5 3.897(4) 1_455 ?
W12 O68 1.736(9) . ?
W12 O2 1.834(9) . ?
W12 O1 1.933(9) . ?
W12 O5 1.943(9) . ?
W12 O23 1.991(9) . ?
W12 O11 2.391(8) . ?
W12 K5 3.934(4) 1_455 ?
W13 O44 1.702(9) . ?
W13 O28 1.833(8) . ?
W13 O72 1.912(8) . ?
W13 O1 1.962(8) . ?
W13 O45 1.997(9) . ?
W13 O11 2.321(8) . ?
W13 K5 3.927(4) 1_455 ?
W14 O56 1.732(11) . ?
W14 O74 1.851(9) . ?
W14 O27 1.917(9) . ?
W14 O10 1.926(10) . ?
W14 O70 1.962(9) . ?
W14 O19 2.309(9) . ?
W15 O65 1.741(10) . ?
W15 O34 1.812(8) . ?
W15 O52 1.887(9) . ?
W15 O29 1.983(8) . ?
W15 O63 1.994(9) . ?
W15 O49 2.286(9) . ?
W15 K2 4.096(3) . ?
W16 O8 1.750(9) . ?
W16 O63 1.875(9) . ?
W16 O39 1.911(10) . ?
W16 O58 1.948(10) . ?
W16 O70 1.963(10) . ?
W16 O19 2.292(8) . ?
W17 O43 1.728(9) . ?
W17 O30 1.799(9) . ?
W17 O71 1.911(9) . ?
W17 O50 1.970(9) . ?
W17 O74 2.044(9) . ?
W17 O54 2.292(9) . ?
W18 O64 1.743(9) . ?
W18 O15 1.750(9) . ?
W18 O33 1.944(9) . ?
W18 O71 1.979(9) . ?
W18 O20 2.195(9) . ?
W18 O54 2.207(9) . ?
W18 K1 3.828(3) . ?
W19 O66 1.730(10) . ?
W19 O20 1.809(9) . ?
W19 O27 1.904(9) . ?
W19 O37 1.982(9) . ?
W19 O36 1.984(9) . ?
W19 O13 2.317(8) . ?
W20 O73 1.724(10) . ?
W20 O50 1.874(9) . ?
W20 O29 1.883(9) . ?
W20 O10 1.922(10) . ?
W20 O58 1.935(9) . ?
W20 O19 2.355(9) . ?
Fe1 O30 1.940(9) . ?
Fe1 O7 1.981(9) . ?
Fe1 O67 1.984(9) . ?
Fe1 O42 1.994(9) . ?
Fe1 O35 2.016(9) . ?
Fe1 O21 2.210(8) . ?
Fe1 K1 3.557(3) . ?
Fe1 K4 3.818(4) 2_666 ?
Fe2 O34 1.935(9) . ?
Fe2 O9 1.975(9) . ?
Fe2 O67 1.975(9) . ?
Fe2 O28 1.978(9) . ?
Fe2 O2 2.006(9) . ?
Fe2 O11 2.186(9) . ?
Fe2 K2 3.538(3) . ?
Fe2 K1 3.616(3) . ?
Si1 O49 1.623(9) . ?
Si1 O54 1.626(9) . ?
Si1 O13 1.646(9) . ?
Si1 O19 1.672(9) . ?
Si1 K1 3.559(4) . ?
Si2 O21 1.645(9) . ?
Si2 O32 1.642(9) . ?
Si2 O11 1.642(9) . ?
Si2 O6 1.657(9) . ?
K1 O7 2.804(9) . ?
K1 O2W 2.821(11) . ?
K1 O62 2.821(10) . ?
K1 O9 2.841(10) . ?
K1 O64 2.899(10) . ?
K1 O67 2.925(9) . ?
K1 O54 2.953(9) . ?
K1 O49 2.973(9) . ?
K1 O30 3.359(10) . ?
K2 O18 2.645(10) 2_567 ?
K2 O6W 2.648(10) . ?
K2 O62 2.749(10) . ?
K2 O2 2.827(9) . ?
K2 O1W 2.850(11) 1_455 ?
K2 O34 2.905(9) . ?
K2 O9 2.939(9) . ?
K2 O46 2.959(10) . ?
K2 K3 4.019(4) 1_455 ?
K3 O26 2.676(9) . ?
K3 O7W 2.748(12) . ?
K3 O64 2.796(10) . ?
K3 O1W 2.843(12) . ?
K3 O41 2.922(10) 2_667 ?
K3 O6W 2.929(12) 1_655 ?
K3 O68 3.013(11) 1_655 ?
K3 K2 4.019(4) 1_655 ?
K4 O4W 2.733(14) . ?
K4 O40 2.752(10) . ?
K4 O3W 2.809(14) . ?
K4 O42 2.861(9) 2_666 ?
K4 O5W 2.889(16) 2_666 ?
K4 O35 2.915(9) 2_666 ?
K4 O3W 3.085(15) 2_666 ?
K4 O25 3.153(10) 2_666 ?
K4 O43 3.221(11) 2_666 ?
K4 W7 3.810(4) 2_666 ?
K4 Fe1 3.818(4) 2_666 ?
K4 W5 3.855(4) 2_666 ?
K5 O20W 2.70(3) . ?
K5 O21W 2.75(3) . ?
K5 O59 2.748(10) . ?
K5 O5W 2.852(15) . ?
K5 O1 2.864(10) 1_655 ?
K5 O45 2.918(9) 1_655 ?
K5 O14 2.960(10) 1_655 ?
K5 O23 3.070(10) 1_655 ?
K5 W3 3.879(4) 1_655 ?
K5 W11 3.897(4) 1_655 ?
K5 W13 3.927(4) 1_655 ?
K5 W12 3.934(4) 1_655 ?
K6 O18W 2.61(2) . ?
K6 O8W 2.62(3) . ?
K6 O12 2.733(10) 2_657 ?
K6 O47 2.794(10) . ?
K6 O4 2.863(10) . ?
K6 O57 2.962(11) . ?
K6 K8 3.873(10) . ?
K7 O10W 2.713(12) . ?
K7 O18 2.786(10) 1_655 ?
K7 O15 2.878(10) . ?
K7 O2W 2.885(11) 2_667 ?
K7 O9W 2.891(14) . ?
K7 O62 2.896(10) 2_667 ?
K7 O6W 2.997(12) 1_655 ?
K7 O52 3.214(9) 1_655 ?
K7 W4 3.893(3) 1_655 ?
K7 K2 4.088(4) 2_667 ?
K7 K1 4.374(5) 2_667 ?
K7 K2 4.485(5) 1_655 ?
K8 O22 2.604(13) 1_655 ?
K8 O8W 2.71(3) . ?
K8 O31 2.765(12) 1_645 ?
K8 O21W 2.76(3) . ?
K8 O18W 3.03(3) . ?
K8 O17W 3.11(2) . ?
K8 O19W 3.22(3) . ?
O1 K5 2.864(10) 1_455 ?
O12 K6 2.733(10) 2_657 ?
O14 K5 2.960(10) 1_455 ?
O18 K2 2.645(10) 2_567 ?
O18 K7 2.786(9) 1_455 ?
O22 K8 2.604(13) 1_455 ?
O23 K5 3.070(10) 1_455 ?
O25 K4 3.153(10) 2_666 ?
O31 K8 2.765(12) 1_465 ?
O35 K4 2.915(9) 2_666 ?
O41 K3 2.922(10) 2_667 ?
O42 K4 2.861(9) 2_666 ?
O43 K4 3.221(11) 2_666 ?
O45 K5 2.918(9) 1_455 ?
O52 K7 3.214(9) 1_455 ?
O62 K7 2.896(10) 2_667 ?
O68 K3 3.013(11) 1_455 ?
O1W K2 2.850(11) 1_655 ?
O2W K7 2.885(11) 2_667 ?
O3W K4 3.085(15) 2_666 ?
O5W K4 2.889(16) 2_666 ?
O6W K3 2.929(12) 1_455 ?
O6W K7 2.997(12) 1_455 ?
O14W O14W 0.99(5) 2_576 ?
O14W O15W 1.18(3) . ?
N1 C1 1.47(2) . ?
N1 C2 1.49(3) . ?
N1 H1D 0.9200 . ?
N1 H1E 0.9200 . ?
N2 C4 1.48(2) . ?
N2 C3 1.50(2) . ?
N2 H2D 0.9200 . ?
N2 H2E 0.9200 . ?
N3 C6 1.47(2) . ?
N3 C5 1.48(2) . ?
N3 H3D 0.9200 . ?
N3 H3E 0.9200 . ?
N4 C7 1.482(19) . ?
N4 C8 1.504(19) . ?
N4 H4D 0.9200 . ?
N4 H4E 0.9200 . ?
N5 C9 1.41(2) . ?
N5 C10 1.49(3) . ?
N5 H5D 0.9200 . ?
N5 H5E 0.9200 . ?
C1 H1A 0.9800 . ?
C1 H1B 0.9800 . ?
C1 H1C 0.9800 . ?
C2 H2A 0.9800 . ?
C2 H2B 0.9800 . ?
C2 H2C 0.9800 . ?
C3 H3A 0.9800 . ?
C3 H3B 0.9800 . ?
C3 H3C 0.9800 . ?
C4 H4A 0.9800 . ?
C4 H4B 0.9800 . ?
C4 H4C 0.9800 . ?
C5 H5A 0.9800 . ?
C5 H5B 0.9800 . ?
C5 H5C 0.9800 . ?
C6 H6A 0.9800 . ?
C6 H6B 0.9800 . ?
C6 H6C 0.9800 . ?
C7 H7A 0.9800 . ?
C7 H7B 0.9800 . ?
C7 H7C 0.9800 . ?
C8 H8A 0.9800 . ?
C8 H8B 0.9800 . ?
C8 H8C 0.9800 . ?
C9 H9A 0.9800 . ?
C9 H9B 0.9800 . ?
C9 H9C 0.9800 . ?
C10 H10A 0.9800 . ?
C10 H10B 0.9800 . ?
C10 H10C 0.9800 . ?
